data_7701200
loop_
_publ_author_name
'Li, Ge'
'Wang, Li'
'Han, Qingxin'
'Liu, Weisheng'

_publ_section_title
;
 Construction of homochiral alkaline-lanthanide heteronuclear helicates
 with Na<sup>+</sup>-selective bonding in the self-assembly process.
;
_journal_issue 39
_journal_name_full 'Dalton transactions (Cambridge, England : 2003)'
_journal_page_first 14595
_journal_page_last 14599
_journal_paper_doi 10.1039/c9dt02483b
_journal_volume 48
_journal_year 2019
_chemical_absolute_configuration ad
_chemical_formula_moiety 'C120 H104 Dy4 N16 O25, C H4 O, 3(N O3), 4(H2 O)'
_chemical_formula_sum 'C121 H116 Dy4 N19 O39'
_chemical_formula_weight 3110.32
_space_group_crystal_system orthorhombic
_space_group_IT_number 19
_space_group_name_Hall 'P 2ac 2ab'
_space_group_name_H-M_alt 'P 21 21 21'
_symmetry_space_group_name_Hall 'P 2ac 2ab'
_symmetry_space_group_name_H-M 'P 21 21 21'
_atom_sites_solution_hydrogens mixed
_audit_creation_date 2019-08-13
_audit_creation_method
;
Olex2 1.2
(compiled 2018.05.29 svn.r3508 for OlexSys, GUI svn.r5506)
;
_audit_update_record
;
2019-08-20 deposited with the CCDC.    2019-09-06 downloaded from the CCDC.
;
_cell_angle_alpha 90
_cell_angle_beta 90
_cell_angle_gamma 90
_cell_formula_units_Z 4
_cell_length_a 16.4632(2)
_cell_length_b 21.6760(4)
_cell_length_c 34.7600(6)
_cell_measurement_reflns_used 23362
_cell_measurement_temperature 100.00(10)
_cell_measurement_theta_max 28.2920
_cell_measurement_theta_min 1.9700
_cell_volume 12404.3(3)
_computing_cell_refinement 'CrysAlisPro 1.171.38.43f (Rigaku OD, 2015)'
_computing_data_collection 'CrysAlisPro 1.171.38.43f (Rigaku OD, 2015)'
_computing_data_reduction 'CrysAlisPro 1.171.38.43f (Rigaku OD, 2015)'
_computing_molecular_graphics 'Olex2 (Dolomanov et al., 2009)'
_computing_publication_material 'Olex2 (Dolomanov et al., 2009)'
_computing_structure_refinement 'ShelXL (Sheldrick, 2015)'
_computing_structure_solution 'ShelXT (Sheldrick, 2015)'
_diffrn_ambient_environment N~2~
_diffrn_ambient_temperature 100.00(10)
_diffrn_detector 'CCD plate'
_diffrn_detector_area_resol_mean 10.5368
_diffrn_detector_type AtlasS2
_diffrn_measured_fraction_theta_full 0.997
_diffrn_measured_fraction_theta_max 0.997
_diffrn_measurement_details
;
List of Runs (angles in degrees, time in seconds):

  # Type    Start    End  Width  t~exp~   \w     \q     \k     \f   Frames
#--------------------------------------------------------------------------
  1  \w    -14.00  84.10   0.30    2.50    --   11.74  57.00  60.00  327
  2  \w     35.00  60.80   0.30    2.50    --   11.74 178.00-120.00   86
  3  \w    -15.00  79.20   0.30    2.50    --   11.74  77.00-180.00  314
  4  \w    -55.00   5.30   0.30    2.50    --   11.74 -57.00 -90.00  201
;
_diffrn_measurement_device 'four-circle diffractometer'
_diffrn_measurement_device_type 'SuperNova, Dual, Cu at zero, AtlasS2'
_diffrn_measurement_method '\w scans'
_diffrn_orient_matrix_type 'CrysAlisPro convention (1999,Acta A55,543-557)'
_diffrn_orient_matrix_UB_11 0.0282510000
_diffrn_orient_matrix_UB_12 -0.0064139000
_diffrn_orient_matrix_UB_13 0.0148813000
_diffrn_orient_matrix_UB_21 -0.0304200000
_diffrn_orient_matrix_UB_22 0.0059687000
_diffrn_orient_matrix_UB_23 0.0139576000
_diffrn_orient_matrix_UB_31 -0.0115014000
_diffrn_orient_matrix_UB_32 -0.0315318000
_diffrn_orient_matrix_UB_33 -0.0003820000
_diffrn_radiation_monochromator mirror
_diffrn_radiation_probe x-ray
_diffrn_radiation_type MoK\a
_diffrn_radiation_wavelength 0.71073
_diffrn_reflns_av_R_equivalents 0.0556
_diffrn_reflns_av_unetI/netI 0.0619
_diffrn_reflns_Laue_measured_fraction_full 0.997
_diffrn_reflns_Laue_measured_fraction_max 0.997
_diffrn_reflns_limit_h_max 19
_diffrn_reflns_limit_h_min -19
_diffrn_reflns_limit_k_max 25
_diffrn_reflns_limit_k_min -21
_diffrn_reflns_limit_l_max 39
_diffrn_reflns_limit_l_min -41
_diffrn_reflns_number 79531
_diffrn_reflns_point_group_measured_fraction_full 0.998
_diffrn_reflns_point_group_measured_fraction_max 0.998
_diffrn_reflns_theta_full 25.027
_diffrn_reflns_theta_max 25.027
_diffrn_reflns_theta_min 1.946
_diffrn_source 'micro-focus sealed X-ray tube'
_diffrn_source_type 'SuperNova (Mo) X-ray Source'
_exptl_absorpt_coefficient_mu 2.473
_exptl_absorpt_correction_T_max 1.00000
_exptl_absorpt_correction_T_min 0.55173
_exptl_absorpt_correction_type multi-scan
_exptl_absorpt_process_details
;
CrysAlisPro 1.171.38.43f (Rigaku Oxford Diffraction, 2015)
Empirical absorption correction using spherical harmonics,
 implemented in SCALE3 ABSPACK scaling algorithm.
;
_exptl_crystal_colour colourless
_exptl_crystal_colour_primary colourless
_exptl_crystal_density_diffrn 1.665
_exptl_crystal_description block
_exptl_crystal_F_000 6204
_exptl_crystal_size_max 0.13
_exptl_crystal_size_mid 0.12
_exptl_crystal_size_min 0.1
_refine_diff_density_max 2.484
_refine_diff_density_min -0.839
_refine_diff_density_rms 0.155
_refine_ls_abs_structure_details
;
 Flack x determined using 6980 quotients [(I+)-(I-)]/[(I+)+(I-)]
 (Parsons, Flack and Wagner, Acta Cryst. B69 (2013) 249-259).
;
_refine_ls_abs_structure_Flack -0.017(5)
_refine_ls_extinction_method none
_refine_ls_goodness_of_fit_ref 1.029
_refine_ls_hydrogen_treatment constr
_refine_ls_matrix_type full
_refine_ls_number_parameters 1662
_refine_ls_number_reflns 21873
_refine_ls_number_restraints 1164
_refine_ls_restrained_S_all 1.046
_refine_ls_R_factor_all 0.0667
_refine_ls_R_factor_gt 0.0521
_refine_ls_shift/su_max 0.002
_refine_ls_shift/su_mean 0.000
_refine_ls_structure_factor_coef Fsqd
_refine_ls_weighting_details 'w=1/[\s^2^(Fo^2^)+(0.0611P)^2^+62.7325P] where P=(Fo^2^+2Fc^2^)/3'
_refine_ls_weighting_scheme calc
_refine_ls_wR_factor_gt 0.1248
_refine_ls_wR_factor_ref 0.1355
_reflns_Friedel_coverage 0.848
_reflns_Friedel_fraction_full 0.999
_reflns_Friedel_fraction_max 0.999
_reflns_number_gt 18330
_reflns_number_total 21873
_reflns_threshold_expression 'I > 2\s(I)'
_cod_data_source_file c9dt02483b2.cif
_cod_data_source_block 2a
_cod_depositor_comments 'Adding full bibliography for 7701197--7701200.cif.'
_cod_original_cell_volume 12404.3(4)
_cod_database_code 7701200
_shelx_shelxl_version_number 2018/3
_shelx_space_group_comment
;
The symmetry employed for this shelxl refinement is uniquely defined
by the following loop, which should always be used as a source of
symmetry information in preference to the above space-group names.
They are only intended as comments.
;
_shelx_estimated_absorpt_t_max 0.790
_shelx_estimated_absorpt_t_min 0.739
_reflns_odcompleteness_completeness 99.88
_reflns_odcompleteness_iscentric 1
_reflns_odcompleteness_theta 26.32
_olex2_refinement_description
;
1. Fixed Uiso
 At 1.2 times of:
  All C(H) groups, All N(H) groups
 At 1.5 times of:
  All C(H,H,H) groups, All O(H) groups, All O(H,H) groups
2. Restrained distances
 C11-C12
 1.4 with sigma of 0.02
 C12-C13
 1.4 with sigma of 0.02
 C13-C14
 1.4 with sigma of 0.02
 C14-C13
 1.4 with sigma of 0.02
 C13-C12
 1.4 with sigma of 0.02
 C12-C11
 1.4 with sigma of 0.02
 O35-N19 \\sim N19-O36
 with sigma of 0.02
 O37-N19 \\sim N19-O36
 with sigma of 0.02
 O32-N18 \\sim N18-O33
 with sigma of 0.02
 O34-N18 \\sim N18-O33
 with sigma of 0.02
 O37-O35 \\sim O35-O36
 with sigma of 0.02
 O35-O37 \\sim O37-O36
 with sigma of 0.02
 O34-O33 \\sim O33-O32
 with sigma of 0.02
 O34-O32 \\sim O32-O33
 with sigma of 0.02
3. Uiso/Uaniso restraints and constraints
All non-hydrogen atoms have similar U: within 2A with sigma of 0.01 and sigma
for terminal atoms of 0.01
Uanis(N12A) \\sim Ueq, Uanis(N12) \\sim Ueq: with sigma of 0.001 and sigma for
terminal atoms of 0.001
Uanis(N6) \\sim Ueq, Uanis(N10) \\sim Ueq: with sigma of 0.005 and sigma for
terminal atoms of 0.01
Uanis(O39) \\sim Ueq, Uanis(O36) \\sim Ueq, Uanis(N19) \\sim Ueq, Uanis(O37)
\\sim Ueq, Uanis(O35) \\sim Ueq, Uanis(O38) \\sim Ueq: with sigma of 0.01 and
sigma for terminal atoms of 0.02
4. Others
 Fixed Sof: N12(0.5) H12(0.5) N12A(0.5) H12A(0.5)
5.a Riding coordinates:
 O4(H4), O10(H10), O13(H13), O19(H19), O22(H22), O30(H30A,H30B), O31(H31A,
 H31B), O38(H38A,H38B), O39(H39A,H39B)
5.b Ternary CH refined with riding coordinates:
 C9(H9), C24(H24), C39(H39), C54(H54), C69(H69), C84(H84), C99(H99), C114(H114)
5.c Aromatic/amide H refined with riding coordinates:
 N2(H2), N3(H3), N6(H6), N8(H8), N10(H10A), N12(H12), N12A(H12A), N14(H14),
 N16(H16A), C2(H2A), C3(H3A), C4(H4A), C5(H5), C7(H7A), C11(H11), C12(H12B),
 C13(H13A), C14(H14A), C15(H15), C17(H17), C18(H18), C19(H19A), C20(H20),
 C22(H22A), C26(H26), C27(H27), C28(H28), C29(H29), C30(H30), C32(H32),
 C33(H33), C34(H34), C35(H35), C37(H37), C41(H41), C42(H42), C43(H43), C44(H44),
  C45(H45), C47(H47), C48(H48), C49(H49), C50(H50), C52(H52), C56(H56),
 C57(H57), C58(H58), C59(H59), C60(H60), C62(H62), C63(H63), C64(H64), C65(H65),
  C67(H67), C71(H71), C72(H72), C73(H73), C74(H74), C75(H75), C77(H77),
 C78(H78), C79(H79), C80(H80), C82(H82), C86(H86), C87(H87), C88(H88), C89(H89),
  C90(H90), C92(H92), C93(H93), C94(H94), C95(H95), C97(H97), C101(H101),
 C102(H102), C103(H103), C104(H104), C105(H105), C107(H107), C108(H108),
 C109(H109), C110(H110), C112(H112), C116(H116), C117(H117), C118(H118),
 C119(H119), C120(H120)
5.d Idealised Me refined as rotating group:
 C121(H12C,H12D,H12E)
5.e Idealised tetrahedral OH refined as rotating group:
 O7(H7), O16(H16), O25(H25), O26(H26A)
;
_olex2_submission_special_instructions 'No special instructions were received'
_oxdiff_exptl_absorpt_empirical_details
;
Empirical correction (ABSPACK) includes:
- Absorption correction using spherical harmonics
- Frame scaling
- Detector area scaling
;
_oxdiff_exptl_absorpt_empirical_full_max 2.468
_oxdiff_exptl_absorpt_empirical_full_min 0.800

loop_
_space_group_symop_operation_xyz
'x, y, z'
'-x+1/2, -y, z+1/2'
'-x, y+1/2, -z+1/2'
'x+1/2, -y+1/2, -z'

loop_
_atom_site_label
_atom_site_type_symbol
_atom_site_fract_x
_atom_site_fract_y
_atom_site_fract_z
_atom_site_U_iso_or_equiv
_atom_site_adp_type
_atom_site_occupancy
_atom_site_site_symmetry_order
_atom_site_calc_flag
_atom_site_refinement_flags_posn
_atom_site_refinement_flags_adp
_atom_site_refinement_flags_occupancy
_atom_site_disorder_assembly
_atom_site_disorder_group
Dy1 Dy 0.41110(3) 0.51052(3) 0.68599(2) 0.01740(15) Uani 1 1 d . U . . .
Dy2 Dy 0.19715(3) 0.48164(3) 0.68732(2) 0.01879(15) Uani 1 1 d . U . . .
Dy3 Dy 0.19161(3) 0.48252(3) 0.58536(2) 0.01890(16) Uani 1 1 d . U . . .
Dy4 Dy 0.40450(3) 0.50837(3) 0.58374(2) 0.01790(15) Uani 1 1 d . U . . .
O1 O 0.3000(4) 0.4963(4) 0.6360(3) 0.030(2) Uani 1 1 d . U . . .
O2 O 0.4214(5) 0.5806(4) 0.6364(3) 0.0247(18) Uani 1 1 d . U . . .
O3 O 0.5214(5) 0.4506(4) 0.7114(2) 0.0215(19) Uani 1 1 d . U . . .
O4 O 0.7351(7) 0.4493(8) 0.7202(5) 0.090(4) Uani 1 1 d . U . . .
H4 H 0.765511 0.427516 0.706120 0.136 Uiso 1 1 d R . . . .
O5 O 0.4545(5) 0.4486(4) 0.6334(3) 0.0191(17) Uani 1 1 d . U . . .
O6 O 0.4739(5) 0.5942(5) 0.5560(3) 0.028(2) Uani 1 1 d . U . . .
O7 O 0.6743(7) 0.6510(6) 0.5355(4) 0.049(3) Uani 1 1 d . U . . .
H7 H 0.690083 0.673472 0.553001 0.074 Uiso 1 1 calc GR . . . .
O8 O 0.2852(5) 0.5614(5) 0.5694(3) 0.027(2) Uani 1 1 d . U . . .
O9 O 0.4722(5) 0.4373(5) 0.5401(3) 0.029(2) Uani 1 1 d . U . . .
O10 O 0.4600(7) 0.3877(8) 0.4421(4) 0.070(4) Uani 1 1 d . U . . .
H10 H 0.437928 0.359835 0.427970 0.105 Uiso 1 1 d R . . . .
O11 O 0.3100(5) 0.4286(5) 0.5718(2) 0.022(2) Uani 1 1 d . U . . .
O12 O 0.1204(6) 0.5476(5) 0.5384(3) 0.039(3) Uani 1 1 d . U . . .
O13 O 0.1147(8) 0.5654(7) 0.4361(3) 0.071(4) Uani 1 1 d . U . . .
H13 H 0.111481 0.586320 0.415080 0.106 Uiso 1 1 d R . . . .
O14 O 0.1512(4) 0.5457(4) 0.6356(3) 0.0202(17) Uani 1 1 d . U . . .
O15 O 0.1128(5) 0.3988(4) 0.5612(3) 0.025(2) Uani 1 1 d . U . . .
O16 O -0.0932(6) 0.3541(5) 0.5426(3) 0.039(2) Uani 1 1 d . U . . .
H16 H -0.112636 0.337186 0.561645 0.058 Uiso 1 1 calc GR . . . .
O17 O 0.1792(5) 0.4117(4) 0.6381(3) 0.0231(18) Uani 1 1 d . U . . .
O18 O 0.0915(5) 0.5458(4) 0.7145(3) 0.029(2) Uani 1 1 d . U . . .
O19 O -0.1260(6) 0.5531(6) 0.7249(3) 0.052(3) Uani 1 1 d . U . . .
H19 H -0.131958 0.548135 0.701664 0.078 Uiso 1 1 d R . . . .
O20 O 0.2858(5) 0.5602(4) 0.7035(2) 0.022(2) Uani 1 1 d . U . . .
O21 O 0.1603(6) 0.3961(5) 0.7277(3) 0.029(2) Uani 1 1 d . U . . .
O22 O 0.1538(7) 0.3478(6) 0.8251(3) 0.053(3) Uani 1 1 d . U . . .
H22 H 0.157904 0.313812 0.835261 0.080 Uiso 1 1 d R . . . .
O23 O 0.3237(5) 0.4308(4) 0.7012(2) 0.021(2) Uani 1 1 d . U . . .
O24 O 0.4561(5) 0.5910(4) 0.7287(3) 0.025(2) Uani 1 1 d . U . . .
O25 O 0.4291(6) 0.6493(5) 0.8213(3) 0.033(2) Uani 1 1 d . U . . .
H25 H 0.439493 0.623570 0.837859 0.050 Uiso 1 1 calc GR . . . .
N1 N 0.5606(6) 0.5519(5) 0.6748(3) 0.022(2) Uani 1 1 d . U . . .
N2 N 0.6215(6) 0.5152(6) 0.6904(3) 0.033(2) Uani 1 1 d . U . . .
H2 H 0.672322 0.524088 0.688904 0.039 Uiso 1 1 calc R . . . .
N3 N 0.5987(7) 0.5574(5) 0.5683(3) 0.031(3) Uani 1 1 d . U . . .
H3 H 0.650649 0.561177 0.567031 0.037 Uiso 1 1 calc R . . . .
N4 N 0.5626(6) 0.5073(5) 0.5864(3) 0.020(2) Uani 1 1 d . U . . .
N5 N 0.3785(6) 0.5220(7) 0.5105(3) 0.037(3) Uani 1 1 d . U . . .
N6 N 0.4132(6) 0.4806(7) 0.4868(3) 0.038(3) Uani 1 1 d . U . . .
H6 H 0.407274 0.482080 0.462262 0.046 Uiso 1 1 calc R . . . .
N7 N 0.2111(7) 0.4555(7) 0.5124(3) 0.033(3) Uani 1 1 d . U . . .
N8 N 0.1720(7) 0.4913(7) 0.4865(3) 0.038(3) Uani 1 1 d . U . . .
H8 H 0.173302 0.484210 0.462118 0.045 Uiso 1 1 calc R . . . .
N9 N 0.0302(6) 0.4902(5) 0.5933(3) 0.021(2) Uani 1 1 d . U . . .
N10 N -0.0077(6) 0.4425(5) 0.5773(3) 0.023(2) Uani 1 1 d . U . . .
H10A H -0.059902 0.440583 0.577249 0.027 Uiso 1 1 calc R . . . .
N11 N 0.0455(6) 0.4432(6) 0.6808(3) 0.029(2) Uani 1 1 d . U . . .
N12 N -0.0073(14) 0.4874(12) 0.6904(6) 0.015(4) Uani 0.5 1 d . U P A 1
H12 H -0.055862 0.487448 0.681248 0.018 Uiso 0.5 1 calc R . P A 1
N12A N -0.0101(14) 0.4823(12) 0.7013(6) 0.012(4) Uani 0.5 1 d . U P A 2
H12A H -0.060130 0.472115 0.704340 0.015 Uiso 0.5 1 calc R . P A 2
N13 N 0.2081(6) 0.4970(6) 0.7613(3) 0.026(2) Uani 1 1 d . U . . .
N14 N 0.1847(7) 0.4455(6) 0.7829(3) 0.034(3) Uani 1 1 d . U . . .
H14 H 0.185416 0.445937 0.807636 0.040 Uiso 1 1 calc R . . . .
N15 N 0.4025(6) 0.4888(6) 0.7604(3) 0.026(2) Uani 1 1 d . U . . .
N16 N 0.4286(7) 0.5369(6) 0.7834(3) 0.034(3) Uani 1 1 d . U . . .
H16A H 0.428799 0.534359 0.808068 0.041 Uiso 1 1 calc R . . . .
C1 C 0.4549(7) 0.6362(6) 0.6320(4) 0.024(2) Uani 1 1 d . U . . .
C2 C 0.4107(9) 0.6837(6) 0.6138(4) 0.031(3) Uani 1 1 d . U . . .
H2A H 0.356971 0.676704 0.606725 0.037 Uiso 1 1 calc R . . . .
C3 C 0.4462(9) 0.7416(7) 0.6061(4) 0.035(3) Uani 1 1 d . U . . .
H3A H 0.417186 0.771667 0.592901 0.041 Uiso 1 1 calc R . . . .
C4 C 0.5254(9) 0.7533(7) 0.6184(4) 0.037(3) Uani 1 1 d . U . . .
H4A H 0.548661 0.791752 0.614190 0.044 Uiso 1 1 calc R . . . .
C5 C 0.5685(8) 0.7085(6) 0.6366(5) 0.033(3) Uani 1 1 d . U . . .
H5 H 0.621411 0.716922 0.644357 0.040 Uiso 1 1 calc R . . . .
C6 C 0.5354(8) 0.6493(6) 0.6442(4) 0.025(3) Uani 1 1 d . U . . .
C7 C 0.5863(8) 0.6044(6) 0.6617(4) 0.026(3) Uani 1 1 d . U . . .
H7A H 0.641339 0.613244 0.663952 0.032 Uiso 1 1 calc R . . . .
C8 C 0.5926(8) 0.4629(7) 0.7087(4) 0.032(3) Uani 1 1 d . U . . .
C9 C 0.6583(9) 0.4205(9) 0.7249(6) 0.052(4) Uani 1 1 d . U . . .
H9 H 0.657981 0.381764 0.710415 0.062 Uiso 1 1 calc R . . . .
C10 C 0.6411(13) 0.4068(10) 0.7658(6) 0.063(4) Uani 1 1 d . U . . .
C11 C 0.6728(19) 0.4439(13) 0.7949(7) 0.112(6) Uani 1 1 d D U . . .
H11 H 0.709632 0.475579 0.790338 0.134 Uiso 1 1 calc R . . . .
C12 C 0.644(2) 0.4287(15) 0.8322(8) 0.131(6) Uani 1 1 d D U . . .
H12B H 0.666310 0.449282 0.853085 0.157 Uiso 1 1 calc R . . . .
C13 C 0.5824(19) 0.3846(12) 0.8400(7) 0.116(6) Uani 1 1 d D U . . .
H13A H 0.556380 0.383243 0.863730 0.139 Uiso 1 1 calc R . . . .
C14 C 0.5633(16) 0.3444(11) 0.8115(6) 0.085(5) Uani 1 1 d D U . . .
H14A H 0.535090 0.307981 0.816171 0.101 Uiso 1 1 calc R . . . .
C15 C 0.5882(12) 0.3611(8) 0.7756(5) 0.054(4) Uani 1 1 d . U . . .
H15 H 0.566457 0.338547 0.755285 0.065 Uiso 1 1 calc R . . . .
C16 C 0.5086(7) 0.4032(5) 0.6340(4) 0.022(2) Uani 1 1 d . U . . .
C17 C 0.4926(9) 0.3468(6) 0.6537(4) 0.027(3) Uani 1 1 d . U . . .
H17 H 0.442842 0.341557 0.666007 0.032 Uiso 1 1 calc R . . . .
C18 C 0.5476(9) 0.3010(7) 0.6551(4) 0.031(3) Uani 1 1 d . U . . .
H18 H 0.535252 0.265166 0.668523 0.037 Uiso 1 1 calc R . . . .
C19 C 0.6236(8) 0.3060(6) 0.6366(5) 0.031(3) Uani 1 1 d . U . . .
H19A H 0.660332 0.273417 0.637026 0.037 Uiso 1 1 calc R . . . .
C20 C 0.6420(8) 0.3599(7) 0.6182(4) 0.027(3) Uani 1 1 d . U . . .
H20 H 0.692821 0.364165 0.606807 0.032 Uiso 1 1 calc R . . . .
C21 C 0.5875(8) 0.4082(6) 0.6158(4) 0.023(2) Uani 1 1 d . U . . .
C22 C 0.6119(8) 0.4640(6) 0.5957(4) 0.025(3) Uani 1 1 d . U . . .
H22A H 0.666423 0.468606 0.589297 0.030 Uiso 1 1 calc R . . . .
C23 C 0.5494(9) 0.5992(7) 0.5531(4) 0.031(3) Uani 1 1 d . U . . .
C24 C 0.5864(9) 0.6539(7) 0.5332(4) 0.038(3) Uani 1 1 d . U . . .
H24 H 0.567014 0.692068 0.545176 0.045 Uiso 1 1 calc R . . . .
C25 C 0.5623(12) 0.6527(10) 0.4920(5) 0.057(4) Uani 1 1 d . U . . .
C26 C 0.5909(17) 0.6089(12) 0.4684(6) 0.090(5) Uani 1 1 d . U . . .
H26 H 0.629426 0.580277 0.476461 0.108 Uiso 1 1 calc R . . . .
C27 C 0.5582(19) 0.6086(15) 0.4292(7) 0.112(6) Uani 1 1 d . U . . .
H27 H 0.568937 0.576492 0.412183 0.134 Uiso 1 1 calc R . . . .
C28 C 0.5103(19) 0.6586(15) 0.4187(8) 0.108(6) Uani 1 1 d . U . . .
H28 H 0.494291 0.661663 0.393125 0.130 Uiso 1 1 calc R . . . .
C29 C 0.4868(16) 0.7007(14) 0.4419(7) 0.093(5) Uani 1 1 d . U . . .
H29 H 0.453374 0.732613 0.433600 0.111 Uiso 1 1 calc R . . . .
C30 C 0.5110(12) 0.6976(11) 0.4773(6) 0.069(5) Uani 1 1 d . U . . .
H30 H 0.492611 0.727826 0.494114 0.083 Uiso 1 1 calc R . . . .
C31 C 0.2734(9) 0.6103(8) 0.5492(5) 0.036(3) Uani 1 1 d . U . . .
C32 C 0.2242(9) 0.6589(8) 0.5631(5) 0.045(4) Uani 1 1 d . U . . .
H32 H 0.202031 0.656036 0.587647 0.054 Uiso 1 1 calc R . . . .
C33 C 0.2080(10) 0.7115(9) 0.5406(6) 0.057(4) Uani 1 1 d . U . . .
H33 H 0.175226 0.742815 0.550169 0.069 Uiso 1 1 calc R . . . .
C34 C 0.2415(11) 0.7165(10) 0.5037(6) 0.065(4) Uani 1 1 d . U . . .
H34 H 0.232166 0.751733 0.489131 0.078 Uiso 1 1 calc R . . . .
C35 C 0.2873(11) 0.6702(10) 0.4892(6) 0.063(4) Uani 1 1 d . U . . .
H35 H 0.307746 0.673961 0.464411 0.076 Uiso 1 1 calc R . . . .
C36 C 0.3051(9) 0.6164(9) 0.5106(5) 0.047(3) Uani 1 1 d . U . . .
C37 C 0.3480(9) 0.5685(9) 0.4920(5) 0.045(4) Uani 1 1 d . U . . .
H37 H 0.354731 0.570316 0.465438 0.055 Uiso 1 1 calc R . . . .
C38 C 0.4596(8) 0.4349(9) 0.5048(4) 0.040(3) Uani 1 1 d . U . . .
C39 C 0.4906(9) 0.3833(10) 0.4802(5) 0.049(3) Uani 1 1 d . U . . .
H39 H 0.473576 0.343885 0.491443 0.059 Uiso 1 1 calc R . . . .
C40 C 0.5820(9) 0.3858(9) 0.4790(5) 0.046(3) Uani 1 1 d . U . . .
C41 C 0.6280(10) 0.3673(10) 0.5093(5) 0.056(4) Uani 1 1 d . U . . .
H41 H 0.601711 0.353973 0.531535 0.067 Uiso 1 1 calc R . . . .
C42 C 0.7112(10) 0.3673(11) 0.5088(6) 0.066(4) Uani 1 1 d . U . . .
H42 H 0.741141 0.351669 0.529256 0.079 Uiso 1 1 calc R . . . .
C43 C 0.7489(10) 0.3912(11) 0.4768(6) 0.064(4) Uani 1 1 d . U . . .
H43 H 0.805357 0.393246 0.476586 0.077 Uiso 1 1 calc R . . . .
C44 C 0.7087(9) 0.4114(10) 0.4463(5) 0.052(4) Uani 1 1 d . U . . .
H44 H 0.736644 0.427037 0.425200 0.063 Uiso 1 1 calc R . . . .
C45 C 0.6231(10) 0.4091(9) 0.4462(5) 0.051(4) Uani 1 1 d . U . . .
H45 H 0.593913 0.422684 0.424942 0.061 Uiso 1 1 calc R . . . .
C46 C 0.3208(8) 0.3747(8) 0.5542(4) 0.032(3) Uani 1 1 d . U . . .
C47 C 0.3701(8) 0.3298(7) 0.5697(5) 0.036(3) Uani 1 1 d . U . . .
H47 H 0.396533 0.338824 0.592684 0.043 Uiso 1 1 calc R . . . .
C48 C 0.3834(9) 0.2722(8) 0.5535(5) 0.045(4) Uani 1 1 d . U . . .
H48 H 0.415893 0.243361 0.565958 0.055 Uiso 1 1 calc R . . . .
C49 C 0.3467(9) 0.2582(9) 0.5179(5) 0.051(4) Uani 1 1 d . U . . .
H49 H 0.354841 0.220304 0.505963 0.061 Uiso 1 1 calc R . . . .
C50 C 0.2988(9) 0.3024(9) 0.5017(5) 0.046(4) Uani 1 1 d . U . . .
H50 H 0.274055 0.293891 0.478253 0.056 Uiso 1 1 calc R . . . .
C51 C 0.2850(8) 0.3597(8) 0.5186(4) 0.035(3) Uani 1 1 d . U . . .
C52 C 0.2370(8) 0.4058(8) 0.4968(4) 0.038(3) Uani 1 1 d . U . . .
H52 H 0.225317 0.398428 0.471043 0.046 Uiso 1 1 calc R . . . .
C53 C 0.1290(9) 0.5412(9) 0.5027(4) 0.045(3) Uani 1 1 d . U . . .
C54 C 0.0962(11) 0.5889(11) 0.4756(5) 0.062(4) Uani 1 1 d . U . . .
H54 H 0.125659 0.627651 0.479671 0.074 Uiso 1 1 calc R . . . .
C55 C 0.0077(11) 0.6005(13) 0.4806(6) 0.075(4) Uani 1 1 d . U . . .
C56 C -0.0469(13) 0.5811(15) 0.4535(7) 0.096(5) Uani 1 1 d . U . . .
H56 H -0.027168 0.560808 0.431883 0.115 Uiso 1 1 calc R . . . .
C57 C -0.1286(14) 0.5899(16) 0.4564(8) 0.108(6) Uani 1 1 d . U . . .
H57 H -0.164667 0.572240 0.439046 0.130 Uiso 1 1 calc R . . . .
C58 C -0.1559(14) 0.6274(16) 0.4874(8) 0.108(6) Uani 1 1 d . U . . .
H58 H -0.210100 0.639316 0.488627 0.130 Uiso 1 1 calc R . . . .
C59 C -0.1046(14) 0.6455(15) 0.5143(8) 0.107(6) Uani 1 1 d . U . . .
H59 H -0.123213 0.668150 0.535216 0.128 Uiso 1 1 calc R . . . .
C60 C -0.0219(12) 0.6304(14) 0.5112(7) 0.089(5) Uani 1 1 d . U . . .
H60 H 0.013200 0.641483 0.530972 0.107 Uiso 1 1 calc R . . . .
C61 C 0.0989(7) 0.5929(5) 0.6374(4) 0.023(2) Uani 1 1 d . U . . .
C62 C 0.1227(9) 0.6490(7) 0.6558(4) 0.030(3) Uani 1 1 d . U . . .
H62 H 0.175345 0.652856 0.665266 0.036 Uiso 1 1 calc R . . . .
C63 C 0.0708(9) 0.6965(7) 0.6598(4) 0.033(3) Uani 1 1 d . U . . .
H63 H 0.088129 0.732175 0.672133 0.040 Uiso 1 1 calc R . . . .
C64 C -0.0088(9) 0.6933(7) 0.6459(4) 0.036(3) Uani 1 1 d . U . . .
H64 H -0.044242 0.726429 0.648605 0.043 Uiso 1 1 calc R . . . .
C65 C -0.0328(8) 0.6402(7) 0.6281(4) 0.033(3) Uani 1 1 d . U . . .
H65 H -0.085941 0.637443 0.619200 0.039 Uiso 1 1 calc R . . . .
C66 C 0.0194(8) 0.5893(6) 0.6227(4) 0.026(3) Uani 1 1 d . U . . .
C67 C -0.0099(8) 0.5338(7) 0.6052(4) 0.028(3) Uani 1 1 d . U . . .
H67 H -0.065929 0.530421 0.602636 0.034 Uiso 1 1 calc R . . . .
C68 C 0.0375(8) 0.3962(7) 0.5607(4) 0.027(3) Uani 1 1 d . U . . .
C69 C -0.0077(8) 0.3435(7) 0.5416(4) 0.032(3) Uani 1 1 d . U . . .
H69 H 0.004883 0.304835 0.554898 0.038 Uiso 1 1 calc R . . . .
C70 C 0.0209(8) 0.3396(7) 0.4998(4) 0.030(3) Uani 1 1 d . U . . .
C71 C -0.0055(9) 0.3847(8) 0.4741(5) 0.037(3) Uani 1 1 d . U . . .
H71 H -0.040028 0.415837 0.482571 0.045 Uiso 1 1 calc R . . . .
C72 C 0.0197(10) 0.3833(9) 0.4358(5) 0.046(4) Uani 1 1 d . U . . .
H72 H 0.001965 0.413121 0.418495 0.055 Uiso 1 1 calc R . . . .
C73 C 0.0716(10) 0.3367(8) 0.4240(5) 0.043(3) Uani 1 1 d . U . . .
H73 H 0.088952 0.334939 0.398534 0.052 Uiso 1 1 calc R . . . .
C74 C 0.0975(9) 0.2925(8) 0.4502(4) 0.043(3) Uani 1 1 d . U . . .
H74 H 0.132525 0.261242 0.442295 0.052 Uiso 1 1 calc R . . . .
C75 C 0.0711(9) 0.2948(8) 0.4883(4) 0.038(3) Uani 1 1 d . U . . .
H75 H 0.088535 0.265127 0.505712 0.046 Uiso 1 1 calc R . . . .
C76 C 0.1449(7) 0.3550(6) 0.6360(4) 0.025(2) Uani 1 1 d . U . . .
C77 C 0.1852(9) 0.3064(7) 0.6181(4) 0.031(3) Uani 1 1 d . U . . .
H77 H 0.237686 0.312451 0.608963 0.038 Uiso 1 1 calc R . . . .
C78 C 0.1495(10) 0.2505(7) 0.6136(5) 0.041(3) Uani 1 1 d . U . . .
H78 H 0.177698 0.219332 0.601036 0.049 Uiso 1 1 calc R . . . .
C79 C 0.0709(10) 0.2385(7) 0.6275(5) 0.043(3) Uani 1 1 d . U . . .
H79 H 0.046563 0.200158 0.624161 0.052 Uiso 1 1 calc R . . . .
C80 C 0.0317(9) 0.2852(7) 0.6461(4) 0.035(3) Uani 1 1 d . U . . .
H80 H -0.020285 0.277859 0.655522 0.042 Uiso 1 1 calc R . . . .
C81 C 0.0659(8) 0.3439(6) 0.6516(4) 0.028(3) Uani 1 1 d . U . . .
C82 C 0.0183(8) 0.3901(7) 0.6706(4) 0.030(3) Uani 1 1 d . U . . .
H82 H -0.035757 0.380993 0.675976 0.036 Uiso 1 1 calc R . . . .
C83 C 0.0171(8) 0.5313(7) 0.7144(4) 0.031(3) Uani 1 1 d . U . . .
C84 C -0.0444(9) 0.5753(9) 0.7325(5) 0.044(3) Uani 1 1 d . U . . .
H84 H -0.037290 0.617211 0.722481 0.053 Uiso 1 1 calc R . . . .
C85 C -0.0314(10) 0.5738(9) 0.7754(5) 0.048(3) Uani 1 1 d . U . . .
C86 C -0.0728(11) 0.5377(10) 0.7994(6) 0.063(4) Uani 1 1 d . U . . .
H86 H -0.114587 0.513465 0.789622 0.076 Uiso 1 1 calc R . . . .
C87 C -0.0564(13) 0.5351(12) 0.8373(6) 0.078(5) Uani 1 1 d . U . . .
H87 H -0.087794 0.509669 0.852908 0.094 Uiso 1 1 calc R . . . .
C88 C 0.0045(13) 0.5685(12) 0.8536(6) 0.079(5) Uani 1 1 d . U . . .
H88 H 0.017848 0.564038 0.879434 0.095 Uiso 1 1 calc R . . . .
C89 C 0.0457(13) 0.6093(12) 0.8301(6) 0.078(5) Uani 1 1 d . U . . .
H89 H 0.084776 0.635635 0.840329 0.094 Uiso 1 1 calc R . . . .
C90 C 0.0277(12) 0.6104(11) 0.7910(6) 0.065(4) Uani 1 1 d . U . . .
H90 H 0.056746 0.636798 0.775009 0.079 Uiso 1 1 calc R . . . .
C91 C 0.2771(8) 0.6098(7) 0.7260(4) 0.023(3) Uani 1 1 d . U . . .
C92 C 0.3054(8) 0.6685(7) 0.7136(4) 0.031(3) Uani 1 1 d . U . . .
H92 H 0.328177 0.672850 0.689223 0.037 Uiso 1 1 calc R . . . .
C93 C 0.2990(9) 0.7189(8) 0.7376(4) 0.038(3) Uani 1 1 d . U . . .
H93 H 0.315925 0.757242 0.728691 0.045 Uiso 1 1 calc R . . . .
C94 C 0.2679(9) 0.7142(8) 0.7748(5) 0.038(3) Uani 1 1 d . U . . .
H94 H 0.263461 0.748778 0.790515 0.046 Uiso 1 1 calc R . . . .
C95 C 0.2447(9) 0.6585(7) 0.7871(5) 0.035(3) Uani 1 1 d . U . . .
H95 H 0.225992 0.654888 0.812283 0.042 Uiso 1 1 calc R . . . .
C96 C 0.2469(8) 0.6041(7) 0.7639(4) 0.027(3) Uani 1 1 d . U . . .
C97 C 0.2215(8) 0.5473(7) 0.7809(4) 0.031(3) Uani 1 1 d . U . . .
H97 H 0.214103 0.546089 0.807397 0.037 Uiso 1 1 calc R . . . .
C98 C 0.1611(8) 0.3958(7) 0.7633(4) 0.029(3) Uani 1 1 d . U . . .
C99 C 0.1346(9) 0.3404(8) 0.7863(5) 0.039(3) Uani 1 1 d . U . . .
H99 H 0.163076 0.303906 0.776536 0.047 Uiso 1 1 calc R . . . .
C100 C 0.0424(10) 0.3327(8) 0.7785(5) 0.045(3) Uani 1 1 d . U . . .
C101 C 0.0150(10) 0.2907(8) 0.7529(5) 0.047(4) Uani 1 1 d . U . . .
H101 H 0.051070 0.264321 0.740511 0.056 Uiso 1 1 calc R . . . .
C102 C -0.0696(11) 0.2872(9) 0.7453(6) 0.055(4) Uani 1 1 d . U . . .
H102 H -0.089462 0.257810 0.728222 0.066 Uiso 1 1 calc R . . . .
C103 C -0.1223(11) 0.3275(9) 0.7633(6) 0.059(4) Uani 1 1 d . U . . .
H103 H -0.177290 0.327306 0.757111 0.070 Uiso 1 1 calc R . . . .
C104 C -0.0929(12) 0.3677(9) 0.7904(6) 0.067(4) Uani 1 1 d . U . . .
H104 H -0.129036 0.392168 0.804125 0.080 Uiso 1 1 calc R . . . .
C105 C -0.0123(11) 0.3724(9) 0.7975(6) 0.062(4) Uani 1 1 d . U . . .
H105 H 0.006928 0.401650 0.814818 0.074 Uiso 1 1 calc R . . . .
C106 C 0.3334(8) 0.3795(6) 0.7225(4) 0.023(3) Uani 1 1 d . U . . .
C107 C 0.3100(8) 0.3229(7) 0.7071(4) 0.029(3) Uani 1 1 d . U . . .
H107 H 0.290307 0.321097 0.682037 0.035 Uiso 1 1 calc R . . . .
C108 C 0.3158(9) 0.2696(7) 0.7284(4) 0.034(3) Uani 1 1 d . U . . .
H108 H 0.300561 0.232018 0.717751 0.041 Uiso 1 1 calc R . . . .
C109 C 0.3440(10) 0.2723(8) 0.7654(5) 0.042(3) Uani 1 1 d . U . . .
H109 H 0.348775 0.236067 0.779559 0.050 Uiso 1 1 calc R . . . .
C110 C 0.3653(10) 0.3274(7) 0.7819(5) 0.041(3) Uani 1 1 d . U . . .
H110 H 0.381701 0.328711 0.807511 0.049 Uiso 1 1 calc R . . . .
C111 C 0.3624(9) 0.3820(7) 0.7601(4) 0.029(3) Uani 1 1 d . U . . .
C112 C 0.3888(8) 0.4389(7) 0.7787(4) 0.029(3) Uani 1 1 d . U . . .
H112 H 0.395917 0.438793 0.805207 0.034 Uiso 1 1 calc R . . . .
C113 C 0.4539(8) 0.5885(7) 0.7646(4) 0.024(3) Uani 1 1 d . U . . .
C114 C 0.4806(8) 0.6406(7) 0.7896(4) 0.031(3) Uani 1 1 d . U . . .
H114 H 0.477445 0.678231 0.773998 0.037 Uiso 1 1 calc R . . . .
C115 C 0.5688(8) 0.6336(7) 0.8021(4) 0.031(3) Uani 1 1 d . U . . .
C116 C 0.6253(9) 0.6119(7) 0.7781(5) 0.039(3) Uani 1 1 d . U . . .
H116 H 0.610611 0.601496 0.753110 0.047 Uiso 1 1 calc R . . . .
C117 C 0.7076(9) 0.6041(8) 0.7899(5) 0.041(3) Uani 1 1 d . U . . .
H117 H 0.746683 0.588949 0.773062 0.049 Uiso 1 1 calc R . . . .
C118 C 0.7269(10) 0.6198(8) 0.8266(5) 0.046(4) Uani 1 1 d . U . . .
H118 H 0.780046 0.614558 0.835106 0.055 Uiso 1 1 calc R . . . .
C119 C 0.6697(9) 0.6433(8) 0.8517(5) 0.045(3) Uani 1 1 d . U . . .
H119 H 0.684844 0.654976 0.876448 0.054 Uiso 1 1 calc R . . . .
C120 C 0.5901(9) 0.6494(7) 0.8400(4) 0.038(3) Uani 1 1 d . U . . .
H120 H 0.550873 0.663771 0.857078 0.046 Uiso 1 1 calc R . . . .
O26 O 0.7806(10) 0.5461(8) 0.5648(5) 0.087(4) Uani 1 1 d . U . . .
H26A H 0.808811 0.577163 0.563123 0.130 Uiso 1 1 calc GR . . . .
C121 C 0.8045(15) 0.5028(11) 0.5357(7) 0.095(6) Uani 1 1 d . U . . .
H12C H 0.767057 0.504956 0.514513 0.142 Uiso 1 1 calc GR . . . .
H12D H 0.804152 0.461910 0.546211 0.142 Uiso 1 1 calc GR . . . .
H12E H 0.858123 0.512694 0.526777 0.142 Uiso 1 1 calc GR . . . .
O27 O 0.7584(8) 0.6555(7) 0.6080(4) 0.066(3) Uani 1 1 d . U . . .
O28 O 0.7650(12) 0.7522(9) 0.5923(5) 0.104(5) Uani 1 1 d . U . . .
O29 O 0.7885(9) 0.7272(8) 0.6520(5) 0.082(4) Uani 1 1 d . U . . .
N17 N 0.7721(11) 0.7107(10) 0.6173(6) 0.073(4) Uani 1 1 d . U . . .
O30 O 0.1981(11) 0.6369(9) 0.3893(5) 0.105(6) Uani 1 1 d . U . . .
H30A H 0.220613 0.605200 0.378856 0.158 Uiso 1 1 d R . . . .
H30B H 0.235353 0.663420 0.393096 0.158 Uiso 1 1 d R . . . .
O31 O 0.4097(13) 0.5139(7) 0.8638(4) 0.120(7) Uani 1 1 d . U . . .
H31A H 0.354955 0.511726 0.866157 0.180 Uiso 1 1 d R . . . .
H31B H 0.405815 0.550846 0.875347 0.180 Uiso 1 1 d R . . . .
O32 O 0.2883(15) 0.5292(9) 0.3648(5) 0.151(7) Uani 1 1 d D U . . .
O33 O 0.2500(18) 0.4291(12) 0.3739(6) 0.191(8) Uani 1 1 d D U . . .
O34 O 0.3026(13) 0.4847(10) 0.4220(5) 0.151(7) Uani 1 1 d D U . . .
N18 N 0.2752(18) 0.4843(10) 0.3891(5) 0.163(7) Uani 1 1 d D U . . .
O35 O -0.1672(10) 0.4253(10) 0.6208(6) 0.133(6) Uani 1 1 d D U . . .
O36 O -0.1584(12) 0.3193(11) 0.6099(6) 0.140(6) Uani 1 1 d D U . . .
O37 O -0.1836(13) 0.3563(12) 0.6685(6) 0.158(7) Uani 1 1 d D U . . .
N19 N -0.1635(16) 0.3674(11) 0.6331(6) 0.142(6) Uani 1 1 d D U . . .
O38 O -0.2195(10) 0.5428(11) 0.6550(6) 0.144(8) Uani 1 1 d . U . . .
H38A H -0.231403 0.574969 0.642173 0.216 Uiso 1 1 d R . . . .
H38B H -0.195073 0.513069 0.640643 0.216 Uiso 1 1 d R . . . .
O39 O 0.3291(16) 0.3305(14) 0.4068(6) 0.190(11) Uani 1 1 d . U . . .
H39A H 0.297653 0.323539 0.388179 0.285 Uiso 1 1 d R . . . .
H39B H 0.319003 0.367279 0.406149 0.285 Uiso 1 1 d R . . . .

loop_
_atom_site_aniso_label
_atom_site_aniso_U_11
_atom_site_aniso_U_22
_atom_site_aniso_U_33
_atom_site_aniso_U_23
_atom_site_aniso_U_13
_atom_site_aniso_U_12
Dy1 0.0147(3) 0.0192(3) 0.0184(3) -0.0005(3) 0.0004(2) -0.0026(3)
Dy2 0.0133(3) 0.0248(4) 0.0183(3) -0.0031(3) 0.0017(2) -0.0027(3)
Dy3 0.0112(3) 0.0284(4) 0.0171(3) -0.0016(3) -0.0001(2) 0.0025(3)
Dy4 0.0118(3) 0.0236(3) 0.0183(3) 0.0028(3) 0.0004(2) 0.0015(3)
O1 0.015(4) 0.053(6) 0.022(5) -0.018(5) -0.008(4) 0.008(4)
O2 0.022(4) 0.021(4) 0.032(5) 0.002(4) -0.001(4) 0.002(4)
O3 0.015(4) 0.029(5) 0.021(4) 0.005(4) 0.003(4) 0.001(4)
O4 0.025(6) 0.103(10) 0.143(11) 0.063(9) -0.012(7) -0.005(7)
O5 0.016(4) 0.018(4) 0.023(4) -0.001(4) 0.006(4) 0.000(3)
O6 0.022(5) 0.030(5) 0.032(5) 0.011(4) 0.012(4) -0.002(4)
O7 0.035(6) 0.045(7) 0.068(8) 0.015(6) 0.010(5) -0.010(5)
O8 0.018(4) 0.036(6) 0.025(5) 0.011(4) 0.005(4) 0.007(4)
O9 0.018(4) 0.044(6) 0.024(5) -0.003(4) 0.004(4) -0.001(4)
O10 0.045(6) 0.120(10) 0.044(7) -0.030(7) 0.003(6) 0.002(7)
O11 0.012(4) 0.033(6) 0.021(5) -0.007(4) -0.001(3) 0.006(4)
O12 0.021(5) 0.066(7) 0.031(5) 0.017(5) 0.001(4) 0.011(5)
O13 0.066(7) 0.113(10) 0.033(6) 0.026(7) -0.004(6) 0.020(8)
O14 0.015(4) 0.019(4) 0.027(4) -0.005(4) -0.001(4) 0.001(3)
O15 0.017(4) 0.038(5) 0.021(5) -0.008(4) -0.005(4) 0.005(4)
O16 0.025(5) 0.045(6) 0.047(6) -0.016(5) -0.001(5) -0.014(5)
O17 0.021(4) 0.024(4) 0.024(5) 0.003(4) 0.002(4) -0.001(4)
O18 0.021(4) 0.036(5) 0.030(5) -0.001(4) 0.002(4) -0.006(4)
O19 0.027(5) 0.069(8) 0.059(7) -0.008(6) 0.003(5) -0.002(6)
O20 0.026(5) 0.021(5) 0.019(5) -0.002(4) 0.001(4) 0.001(4)
O21 0.028(5) 0.032(5) 0.026(5) -0.001(4) 0.010(4) -0.006(4)
O22 0.055(7) 0.067(7) 0.038(6) 0.019(6) 0.000(5) -0.012(6)
O23 0.019(4) 0.025(5) 0.019(5) 0.000(4) -0.003(3) -0.004(4)
O24 0.019(4) 0.025(5) 0.029(5) -0.002(4) -0.001(4) -0.004(4)
O25 0.030(5) 0.036(6) 0.035(6) -0.007(5) 0.001(4) -0.002(5)
N1 0.016(5) 0.030(6) 0.020(5) 0.004(4) -0.003(4) -0.002(4)
N2 0.020(5) 0.055(6) 0.023(5) 0.005(5) -0.007(4) -0.001(5)
N3 0.021(5) 0.031(6) 0.041(6) 0.001(5) 0.012(5) -0.005(5)
N4 0.017(4) 0.021(5) 0.022(5) -0.003(4) 0.002(4) -0.005(4)
N5 0.020(5) 0.063(7) 0.027(6) 0.002(6) 0.004(4) -0.002(6)
N6 0.023(4) 0.066(5) 0.025(4) -0.008(4) 0.009(4) -0.003(5)
N7 0.023(5) 0.062(7) 0.015(5) 0.003(5) -0.009(4) 0.001(5)
N8 0.024(5) 0.074(8) 0.016(5) 0.012(5) -0.011(4) -0.020(6)
N9 0.020(5) 0.015(5) 0.029(5) -0.009(4) 0.011(4) -0.003(4)
N10 0.010(4) 0.033(5) 0.025(4) -0.004(4) -0.007(3) 0.001(4)
N11 0.019(4) 0.039(5) 0.029(5) -0.004(5) -0.001(4) 0.003(5)
N12 0.014(4) 0.016(4) 0.015(4) 0.0001(14) -0.0004(14) 0.0004(14)
N12A 0.012(4) 0.013(4) 0.013(4) 0.0005(14) -0.0001(14) 0.0003(14)
N13 0.019(5) 0.036(6) 0.023(5) 0.000(5) 0.005(4) -0.005(5)
N14 0.026(5) 0.052(7) 0.023(6) -0.001(5) 0.002(5) 0.006(5)
N15 0.027(5) 0.035(6) 0.014(5) -0.006(4) -0.002(4) -0.015(5)
N16 0.027(5) 0.060(7) 0.015(5) -0.011(5) 0.001(4) -0.004(5)
C1 0.021(5) 0.026(5) 0.024(6) 0.005(5) 0.003(5) -0.001(5)
C2 0.028(6) 0.032(6) 0.033(7) 0.006(6) -0.002(6) -0.001(6)
C3 0.039(7) 0.021(6) 0.044(7) 0.003(6) 0.007(6) 0.001(6)
C4 0.042(7) 0.023(6) 0.045(7) 0.004(6) 0.008(6) -0.006(6)
C5 0.033(6) 0.034(6) 0.034(6) -0.001(6) 0.003(6) -0.008(5)
C6 0.021(5) 0.032(6) 0.022(6) 0.006(5) 0.005(5) -0.006(5)
C7 0.021(6) 0.034(6) 0.024(6) 0.000(5) 0.006(5) -0.007(6)
C8 0.025(5) 0.039(6) 0.031(6) 0.015(5) -0.003(5) 0.000(5)
C9 0.027(6) 0.059(8) 0.069(8) 0.037(7) -0.014(6) -0.002(6)
C10 0.081(9) 0.053(8) 0.055(8) 0.022(7) -0.029(7) -0.008(8)
C11 0.161(13) 0.087(11) 0.087(11) 0.020(10) -0.036(11) -0.039(11)
C12 0.194(14) 0.106(12) 0.093(12) 0.012(11) -0.030(12) -0.039(12)
C13 0.174(14) 0.091(12) 0.083(11) 0.023(10) -0.017(12) -0.017(12)
C14 0.124(12) 0.073(10) 0.057(10) 0.027(8) -0.011(10) 0.010(10)
C15 0.079(10) 0.045(8) 0.038(8) 0.016(7) -0.011(8) 0.012(8)
C16 0.023(5) 0.021(5) 0.023(5) 0.002(5) -0.002(5) -0.005(5)
C17 0.030(6) 0.022(6) 0.028(6) 0.002(5) 0.009(5) -0.001(5)
C18 0.032(6) 0.022(6) 0.038(7) 0.005(6) -0.010(6) -0.001(6)
C19 0.024(6) 0.027(6) 0.041(7) 0.002(6) -0.008(6) 0.007(5)
C20 0.020(6) 0.035(7) 0.025(6) -0.009(5) 0.000(5) 0.002(5)
C21 0.019(5) 0.026(5) 0.025(6) -0.004(5) -0.004(5) -0.004(5)
C22 0.020(5) 0.014(5) 0.042(7) -0.013(5) -0.003(5) 0.000(5)
C23 0.029(6) 0.029(6) 0.035(6) 0.009(5) 0.009(5) 0.001(5)
C24 0.035(6) 0.035(6) 0.043(7) 0.011(6) 0.014(6) 0.002(6)
C25 0.066(8) 0.066(8) 0.039(7) 0.022(7) 0.013(7) 0.010(7)
C26 0.124(12) 0.097(11) 0.048(9) 0.004(9) -0.014(9) 0.030(10)
C27 0.150(13) 0.120(13) 0.066(10) 0.003(10) -0.016(10) 0.030(11)
C28 0.140(13) 0.125(13) 0.059(10) 0.032(10) -0.014(10) 0.015(12)
C29 0.102(11) 0.113(12) 0.063(10) 0.038(9) 0.011(10) 0.016(11)
C30 0.070(9) 0.091(10) 0.046(8) 0.038(8) 0.016(8) 0.017(9)
C31 0.022(6) 0.045(7) 0.042(7) 0.021(6) -0.003(5) -0.003(6)
C32 0.030(7) 0.043(8) 0.061(8) 0.026(7) 0.003(6) 0.003(6)
C33 0.036(7) 0.058(8) 0.079(9) 0.029(8) 0.001(7) 0.010(7)
C34 0.044(8) 0.064(9) 0.086(10) 0.043(8) -0.001(8) 0.019(7)
C35 0.036(7) 0.080(10) 0.074(9) 0.044(8) 0.006(7) 0.013(7)
C36 0.030(6) 0.065(8) 0.047(7) 0.032(6) -0.002(6) 0.006(6)
C37 0.027(6) 0.071(9) 0.038(7) 0.027(7) 0.001(6) 0.005(7)
C38 0.015(5) 0.071(7) 0.035(6) -0.012(6) 0.008(5) 0.001(6)
C39 0.028(6) 0.084(8) 0.035(6) -0.021(7) 0.007(6) 0.003(6)
C40 0.031(6) 0.075(8) 0.032(7) -0.020(6) 0.011(6) 0.011(6)
C41 0.036(7) 0.087(10) 0.045(8) -0.004(8) 0.010(6) 0.013(8)
C42 0.033(7) 0.101(11) 0.062(9) 0.012(8) 0.003(7) 0.018(8)
C43 0.027(7) 0.104(11) 0.060(9) 0.007(9) 0.003(7) 0.011(8)
C44 0.024(6) 0.087(10) 0.047(8) 0.004(8) 0.013(6) 0.008(7)
C45 0.032(7) 0.081(9) 0.040(8) 0.000(7) 0.005(6) 0.008(7)
C46 0.012(5) 0.047(7) 0.038(6) -0.013(6) -0.001(5) -0.002(5)
C47 0.014(5) 0.044(7) 0.051(8) -0.016(6) -0.001(5) -0.001(6)
C48 0.020(6) 0.052(8) 0.064(8) -0.023(7) 0.002(6) 0.002(6)
C49 0.027(7) 0.064(9) 0.062(9) -0.030(8) 0.005(6) -0.001(7)
C50 0.024(6) 0.071(9) 0.044(8) -0.035(7) 0.005(6) -0.003(7)
C51 0.011(5) 0.062(7) 0.031(6) -0.022(6) 0.008(5) 0.002(5)
C52 0.025(6) 0.067(8) 0.023(7) -0.014(6) 0.008(5) 0.002(6)
C53 0.024(6) 0.080(8) 0.030(6) 0.019(6) -0.003(5) 0.002(6)
C54 0.041(7) 0.107(9) 0.036(7) 0.027(7) 0.002(6) 0.024(7)
C55 0.041(7) 0.136(11) 0.049(8) 0.033(8) -0.003(7) 0.036(8)
C56 0.053(9) 0.172(13) 0.062(10) 0.027(10) -0.003(8) 0.028(10)
C57 0.057(9) 0.189(15) 0.079(11) 0.023(11) -0.011(9) 0.028(11)
C58 0.049(9) 0.187(15) 0.089(12) 0.027(12) -0.007(9) 0.038(11)
C59 0.060(9) 0.172(14) 0.088(11) 0.020(11) -0.002(9) 0.036(11)
C60 0.046(8) 0.149(13) 0.072(10) 0.023(10) -0.002(8) 0.036(10)
C61 0.021(5) 0.019(5) 0.029(5) 0.003(5) 0.001(5) -0.003(5)
C62 0.028(6) 0.025(6) 0.038(7) -0.002(6) -0.004(6) -0.004(6)
C63 0.032(6) 0.030(6) 0.037(7) -0.002(6) 0.005(6) -0.002(6)
C64 0.030(6) 0.031(6) 0.046(8) 0.001(6) 0.003(6) 0.005(6)
C65 0.016(5) 0.037(6) 0.045(7) -0.003(6) 0.002(5) 0.009(5)
C66 0.017(5) 0.030(6) 0.032(6) -0.006(5) 0.007(5) -0.006(5)
C67 0.021(6) 0.030(6) 0.033(6) 0.006(6) 0.004(5) -0.008(5)
C68 0.023(5) 0.034(6) 0.024(6) 0.000(5) -0.006(5) 0.003(5)
C69 0.023(5) 0.038(6) 0.034(6) -0.012(5) -0.006(5) -0.002(5)
C70 0.021(5) 0.037(6) 0.032(6) -0.012(5) -0.004(5) -0.002(5)
C71 0.030(6) 0.043(7) 0.038(7) -0.010(6) -0.010(6) 0.002(6)
C72 0.049(7) 0.052(8) 0.037(7) -0.012(7) -0.008(6) 0.004(7)
C73 0.044(7) 0.059(8) 0.027(7) -0.012(6) -0.001(6) -0.011(7)
C74 0.033(7) 0.060(8) 0.037(7) -0.018(6) -0.001(6) -0.001(7)
C75 0.028(6) 0.050(7) 0.038(7) -0.011(6) -0.007(6) -0.001(6)
C76 0.024(5) 0.024(5) 0.025(6) -0.001(5) -0.009(5) 0.000(5)
C77 0.027(6) 0.035(7) 0.032(7) -0.007(6) -0.007(5) -0.006(6)
C78 0.050(7) 0.028(7) 0.045(8) -0.006(6) -0.011(6) 0.000(6)
C79 0.045(7) 0.033(7) 0.051(8) -0.002(6) -0.010(6) -0.011(6)
C80 0.029(6) 0.031(6) 0.046(8) 0.005(6) 0.001(6) -0.014(6)
C81 0.027(6) 0.024(6) 0.033(6) 0.001(5) -0.006(5) -0.008(5)
C82 0.018(6) 0.034(7) 0.037(7) 0.002(6) -0.004(5) -0.012(6)
C83 0.025(5) 0.042(6) 0.027(5) 0.007(5) 0.003(5) 0.006(5)
C84 0.025(6) 0.060(7) 0.046(7) -0.004(6) 0.009(6) 0.007(6)
C85 0.031(6) 0.060(8) 0.052(7) -0.013(7) 0.009(6) 0.009(6)
C86 0.045(8) 0.082(10) 0.062(9) -0.007(8) 0.008(7) 0.007(8)
C87 0.063(9) 0.107(11) 0.065(9) -0.013(9) 0.023(8) 0.006(9)
C88 0.063(9) 0.119(12) 0.055(9) -0.027(9) 0.022(8) 0.009(9)
C89 0.063(9) 0.107(11) 0.064(9) -0.040(9) 0.013(8) -0.009(9)
C90 0.052(8) 0.082(10) 0.062(9) -0.035(8) 0.014(8) -0.001(8)
C91 0.020(5) 0.027(6) 0.023(6) -0.004(5) 0.003(5) 0.002(5)
C92 0.023(6) 0.039(7) 0.031(7) -0.010(6) -0.001(5) -0.005(6)
C93 0.029(6) 0.038(7) 0.047(7) -0.004(6) -0.010(6) -0.004(6)
C94 0.029(6) 0.041(7) 0.045(7) -0.018(7) -0.006(6) -0.001(6)
C95 0.033(6) 0.037(7) 0.035(7) -0.013(6) 0.000(6) 0.003(6)
C96 0.022(5) 0.030(6) 0.028(6) -0.010(5) 0.001(5) 0.001(5)
C97 0.030(6) 0.036(7) 0.027(7) -0.010(6) 0.002(5) 0.003(6)
C98 0.025(6) 0.033(6) 0.029(6) 0.005(5) 0.004(5) -0.002(5)
C99 0.038(6) 0.043(7) 0.037(6) 0.014(6) 0.003(6) -0.011(6)
C100 0.041(7) 0.043(7) 0.051(7) 0.009(6) 0.006(6) -0.014(6)
C101 0.040(7) 0.050(8) 0.051(8) 0.008(7) 0.007(7) -0.011(7)
C102 0.043(8) 0.057(9) 0.066(9) 0.011(7) 0.008(7) -0.011(7)
C103 0.040(8) 0.056(9) 0.079(10) 0.012(8) 0.008(7) -0.015(7)
C104 0.049(8) 0.061(9) 0.091(10) -0.010(8) 0.014(8) -0.015(8)
C105 0.046(8) 0.054(8) 0.086(10) -0.019(8) 0.010(8) -0.019(7)
C106 0.021(5) 0.024(6) 0.024(6) -0.003(5) 0.003(5) 0.001(5)
C107 0.027(6) 0.032(7) 0.027(6) -0.007(6) -0.003(5) -0.003(6)
C108 0.039(7) 0.025(6) 0.038(7) -0.001(6) -0.001(6) -0.008(6)
C109 0.050(7) 0.031(7) 0.043(8) 0.010(6) -0.006(6) -0.009(7)
C110 0.049(7) 0.034(7) 0.039(7) 0.006(6) -0.008(6) -0.010(6)
C111 0.031(6) 0.029(6) 0.026(6) 0.006(5) 0.002(5) -0.006(5)
C112 0.027(6) 0.038(7) 0.022(6) 0.009(5) 0.005(5) -0.011(6)
C113 0.020(5) 0.027(6) 0.026(6) -0.006(5) 0.003(5) -0.002(5)
C114 0.032(6) 0.031(6) 0.030(6) -0.006(5) 0.003(5) -0.003(5)
C115 0.027(6) 0.029(6) 0.036(6) -0.009(5) -0.002(5) -0.004(5)
C116 0.032(6) 0.035(7) 0.051(8) -0.015(6) 0.001(6) -0.003(6)
C117 0.026(6) 0.041(8) 0.056(8) -0.006(7) 0.001(6) 0.003(6)
C118 0.028(7) 0.055(8) 0.055(8) 0.005(7) -0.003(6) 0.008(7)
C119 0.031(6) 0.057(8) 0.046(8) 0.002(7) -0.007(6) 0.002(7)
C120 0.032(6) 0.046(7) 0.038(7) 0.002(6) 0.001(6) 0.001(6)
O26 0.086(10) 0.077(11) 0.098(11) -0.002(9) 0.016(9) 0.002(9)
C121 0.104(13) 0.088(14) 0.092(13) -0.006(11) 0.010(11) 0.000(12)
O27 0.059(7) 0.062(8) 0.077(8) 0.002(7) 0.003(7) -0.003(7)
O28 0.121(11) 0.101(11) 0.092(10) 0.030(9) 0.025(9) 0.015(10)
O29 0.067(8) 0.100(10) 0.078(9) -0.024(8) -0.009(7) 0.026(8)
N17 0.066(7) 0.083(9) 0.071(8) 0.001(8) 0.008(7) 0.020(8)
O30 0.120(15) 0.108(14) 0.087(12) 0.029(10) 0.040(11) 0.025(12)
O31 0.22(2) 0.092(11) 0.046(8) -0.028(10) 0.000(12) 0.019(14)
O32 0.260(17) 0.137(13) 0.055(9) 0.028(10) 0.051(11) 0.080(15)
O33 0.263(18) 0.196(17) 0.115(13) -0.032(13) 0.014(14) 0.059(17)
O34 0.205(17) 0.196(16) 0.053(9) -0.002(11) -0.016(10) 0.080(15)
N18 0.250(15) 0.167(14) 0.071(10) -0.008(11) 0.013(11) 0.079(15)
O35 0.047(7) 0.176(13) 0.176(13) -0.017(11) 0.011(9) -0.029(10)
O36 0.079(9) 0.194(14) 0.146(12) 0.041(11) 0.023(10) 0.020(11)
O37 0.091(10) 0.245(15) 0.138(13) 0.018(12) 0.008(10) -0.003(12)
N19 0.083(7) 0.198(11) 0.145(10) 0.019(9) 0.003(8) -0.008(9)
O38 0.064(9) 0.208(19) 0.160(16) 0.109(15) 0.022(10) 0.005(12)
O39 0.184(19) 0.27(2) 0.118(16) 0.073(17) -0.044(15) -0.072(18)

loop_
_atom_type_symbol
_atom_type_description
_atom_type_scat_dispersion_real
_atom_type_scat_dispersion_imag
_atom_type_scat_source
C C 0.0033 0.0016 'International Tables Vol C Tables 4.2.6.8 and 6.1.1.4'
H H 0.0000 0.0000 'International Tables Vol C Tables 4.2.6.8 and 6.1.1.4'
Dy Dy -0.1892 4.4098 'International Tables Vol C Tables 4.2.6.8 and 6.1.1.4'
N N 0.0061 0.0033 'International Tables Vol C Tables 4.2.6.8 and 6.1.1.4'
O O 0.0106 0.0060 'International Tables Vol C Tables 4.2.6.8 and 6.1.1.4'

loop_
_geom_angle_atom_site_label_1
_geom_angle_atom_site_label_2
_geom_angle_atom_site_label_3
_geom_angle
Dy4 Dy1 Dy2 88.886(18)
O1 Dy1 Dy2 43.9(2)
O1 Dy1 Dy4 45.0(2)
O1 Dy1 N1 127.5(3)
O1 Dy1 N15 127.7(3)
O2 Dy1 Dy2 101.4(2)
O2 Dy1 Dy4 42.5(2)
O2 Dy1 O1 67.8(3)
O2 Dy1 O3 125.2(3)
O2 Dy1 O5 77.0(3)
O2 Dy1 O20 87.5(3)
O2 Dy1 O23 135.2(3)
O2 Dy1 O24 87.8(3)
O2 Dy1 N1 66.3(3)
O2 Dy1 N15 149.0(3)
O3 Dy1 Dy2 130.2(2)
O3 Dy1 Dy4 112.5(2)
O3 Dy1 O1 136.9(3)
O3 Dy1 O20 143.0(3)
O3 Dy1 O24 86.2(3)
O3 Dy1 N1 62.2(3)
O3 Dy1 N15 65.3(3)
O5 Dy1 Dy2 101.93(19)
O5 Dy1 Dy4 39.9(2)
O5 Dy1 O1 67.8(3)
O5 Dy1 O3 75.5(3)
O5 Dy1 O20 134.8(3)
O5 Dy1 O24 142.3(3)
O5 Dy1 N1 78.4(3)
O5 Dy1 N15 132.1(3)
O20 Dy1 Dy2 39.7(2)
O20 Dy1 Dy4 103.4(2)
O20 Dy1 O1 67.1(3)
O20 Dy1 O24 77.5(3)
O20 Dy1 N1 133.0(3)
O20 Dy1 N15 77.6(3)
O23 Dy1 Dy2 41.7(2)
O23 Dy1 Dy4 101.5(2)
O23 Dy1 O1 67.5(3)
O23 Dy1 O3 89.0(3)
O23 Dy1 O5 86.6(3)
O23 Dy1 O20 75.1(3)
O23 Dy1 O24 126.4(3)
O23 Dy1 N1 150.0(3)
O23 Dy1 N15 67.0(3)
O24 Dy1 Dy2 114.9(2)
O24 Dy1 Dy4 129.4(2)
O24 Dy1 O1 137.0(3)
O24 Dy1 N1 63.8(3)
O24 Dy1 N15 62.6(3)
N1 Dy1 Dy2 167.4(2)
N1 Dy1 Dy4 83.5(2)
N15 Dy1 Dy2 84.4(2)
N15 Dy1 Dy4 167.9(2)
N15 Dy1 N1 104.8(3)
Dy3 Dy2 Dy1 90.656(18)
O1 Dy2 Dy1 45.26(18)
O1 Dy2 Dy3 45.40(18)
O1 Dy2 N11 128.6(3)
O1 Dy2 N13 130.4(3)
O14 Dy2 Dy1 101.52(18)
O14 Dy2 Dy3 40.4(2)
O14 Dy2 O1 66.5(3)
O14 Dy2 O18 74.5(3)
O14 Dy2 O21 143.7(3)
O14 Dy2 O23 133.6(3)
O14 Dy2 N11 79.6(3)
O14 Dy2 N13 133.7(3)
O17 Dy2 Dy1 103.4(2)
O17 Dy2 Dy3 42.1(2)
O17 Dy2 O1 68.7(3)
O17 Dy2 O14 77.5(3)
O17 Dy2 O18 125.2(3)
O17 Dy2 O20 138.2(3)
O17 Dy2 O21 83.9(3)
O17 Dy2 O23 87.6(3)
O17 Dy2 N11 66.9(3)
O17 Dy2 N13 145.9(3)
O18 Dy2 Dy1 127.8(2)
O18 Dy2 Dy3 111.6(2)
O18 Dy2 O1 134.3(3)
O18 Dy2 N11 62.3(3)
O18 Dy2 N13 65.8(3)
O20 Dy2 Dy1 41.6(2)
O20 Dy2 Dy3 104.8(2)
O20 Dy2 O1 69.5(3)
O20 Dy2 O14 87.4(3)
O20 Dy2 O18 86.3(3)
O20 Dy2 O21 125.8(3)
O20 Dy2 O23 75.1(3)
O20 Dy2 N11 148.2(3)
O20 Dy2 N13 67.8(3)
O21 Dy2 Dy1 113.0(2)
O21 Dy2 Dy3 125.6(2)
O21 Dy2 O1 133.7(3)
O21 Dy2 O18 91.9(3)
O21 Dy2 O23 75.4(3)
O21 Dy2 N11 64.5(3)
O21 Dy2 N13 62.5(3)
O23 Dy2 Dy1 39.7(2)
O23 Dy2 Dy3 103.0(2)
O23 Dy2 O1 67.1(3)
O23 Dy2 O18 143.9(3)
O23 Dy2 N11 133.7(3)
O23 Dy2 N13 78.5(3)
N11 Dy2 Dy1 169.9(3)
N11 Dy2 Dy3 83.8(2)
N13 Dy2 Dy1 85.5(2)
N13 Dy2 Dy3 171.9(3)
N13 Dy2 N11 101.0(3)
Dy2 Dy3 Dy4 89.505(18)
O1 Dy3 Dy2 44.4(2)
O1 Dy3 Dy4 45.1(2)
O1 Dy3 N7 127.9(3)
O1 Dy3 N9 128.5(3)
O8 Dy3 Dy2 102.8(2)
O8 Dy3 Dy4 40.5(2)
O8 Dy3 O1 67.6(3)
O8 Dy3 O12 74.9(3)
O8 Dy3 O15 145.2(3)
O8 Dy3 O17 134.2(3)
O8 Dy3 N7 81.6(4)
O8 Dy3 N9 128.7(3)
O11 Dy3 Dy2 100.3(2)
O11 Dy3 Dy4 41.2(2)
O11 Dy3 O1 66.9(3)
O11 Dy3 O8 76.7(3)
O11 Dy3 O12 123.7(3)
O11 Dy3 O15 90.1(3)
O11 Dy3 O17 84.6(3)
O11 Dy3 N7 65.7(3)
O11 Dy3 N9 152.4(3)
O12 Dy3 Dy2 132.9(3)
O12 Dy3 Dy4 111.7(2)
O12 Dy3 O1 137.2(4)
O12 Dy3 N7 62.8(4)
O12 Dy3 N9 63.8(3)
O14 Dy3 Dy2 42.0(2)
O14 Dy3 Dy4 101.66(19)
O14 Dy3 O1 66.9(3)
O14 Dy3 O8 86.4(3)
O14 Dy3 O11 133.8(3)
O14 Dy3 O12 91.4(3)
O14 Dy3 O15 124.0(3)
O14 Dy3 O17 77.2(3)
O14 Dy3 N7 153.6(4)
O14 Dy3 N9 66.4(3)
O15 Dy3 Dy2 111.2(2)
O15 Dy3 Dy4 130.7(2)
O15 Dy3 O1 136.1(3)
O15 Dy3 O12 86.7(4)
O15 Dy3 O17 74.7(3)
O15 Dy3 N7 63.6(4)
O15 Dy3 N9 62.9(3)
O17 Dy3 Dy2 40.1(2)
O17 Dy3 Dy4 101.38(19)
O17 Dy3 O1 66.6(3)
O17 Dy3 O12 146.6(3)
O17 Dy3 N7 127.3(4)
O17 Dy3 N9 82.9(3)
N7 Dy3 Dy2 164.2(3)
N7 Dy3 Dy4 84.2(2)
N7 Dy3 N9 103.6(3)
N9 Dy3 Dy2 85.6(2)
N9 Dy3 Dy4 166.4(2)
Dy3 Dy4 Dy1 90.935(18)
O1 Dy4 Dy1 45.61(18)
O1 Dy4 Dy3 45.33(18)
O1 Dy4 N4 131.1(3)
O1 Dy4 N5 127.4(3)
O2 Dy4 Dy1 39.9(2)
O2 Dy4 Dy3 101.71(19)
O2 Dy4 O1 66.4(3)
O2 Dy4 O9 145.8(3)
O2 Dy4 N4 82.2(3)
O2 Dy4 N5 133.3(4)
O5 Dy4 Dy1 41.4(2)
O5 Dy4 Dy3 104.55(19)
O5 Dy4 O1 69.2(3)
O5 Dy4 O2 76.0(3)
O5 Dy4 O6 124.7(3)
O5 Dy4 O8 137.5(3)
O5 Dy4 O9 87.0(3)
O5 Dy4 O11 87.4(3)
O5 Dy4 N4 67.2(3)
O5 Dy4 N5 148.7(4)
O6 Dy4 Dy1 112.2(2)
O6 Dy4 Dy3 127.0(2)
O6 Dy4 O1 134.4(3)
O6 Dy4 O2 75.3(3)
O6 Dy4 O9 91.3(3)
O6 Dy4 N4 62.8(3)
O6 Dy4 N5 66.1(4)
O8 Dy4 Dy1 103.5(2)
O8 Dy4 Dy3 41.3(2)
O8 Dy4 O1 68.3(3)
O8 Dy4 O2 86.6(3)
O8 Dy4 O6 86.1(3)
O8 Dy4 O9 124.4(3)
O8 Dy4 O11 76.6(3)
O8 Dy4 N4 148.7(3)
O8 Dy4 N5 66.1(3)
O9 Dy4 Dy1 128.2(2)
O9 Dy4 Dy3 111.2(2)
O9 Dy4 O1 134.2(3)
O9 Dy4 N4 63.8(3)
O9 Dy4 N5 62.4(4)
O11 Dy4 Dy1 101.9(2)
O11 Dy4 Dy3 40.3(2)
O11 Dy4 O1 66.5(3)
O11 Dy4 O2 132.9(3)
O11 Dy4 O6 144.5(3)
O11 Dy4 O9 74.2(3)
O11 Dy4 N4 131.1(3)
O11 Dy4 N5 78.6(4)
N4 Dy4 Dy1 86.2(2)
N4 Dy4 Dy3 170.0(2)
N5 Dy4 Dy1 169.3(3)
N5 Dy4 Dy3 82.6(2)
N5 Dy4 N4 101.5(3)
Dy2 O1 Dy1 90.9(3)
Dy2 O1 Dy3 90.2(2)
Dy2 O1 Dy4 178.7(4)
Dy3 O1 Dy1 178.9(4)
Dy4 O1 Dy1 89.4(2)
Dy4 O1 Dy3 89.6(3)
Dy1 O2 Dy4 97.5(3)
C1 O2 Dy1 135.4(9)
C1 O2 Dy4 122.9(9)
C8 O3 Dy1 126.0(9)
Dy4 O5 Dy1 98.7(3)
C16 O5 Dy1 127.4(8)
C16 O5 Dy4 131.8(8)
C23 O6 Dy4 125.1(9)
Dy4 O8 Dy3 98.2(4)
C31 O8 Dy3 128.7(9)
C31 O8 Dy4 130.6(9)
C38 O9 Dy4 124.4(10)
Dy3 O11 Dy4 98.6(4)
C46 O11 Dy3 130.3(8)
C46 O11 Dy4 129.5(8)
C53 O12 Dy3 122.7(10)
Dy3 O14 Dy2 97.6(3)
C61 O14 Dy2 127.6(8)
C61 O14 Dy3 132.3(8)
C68 O15 Dy3 125.7(9)
Dy2 O17 Dy3 97.8(3)
C76 O17 Dy2 133.6(9)
C76 O17 Dy3 125.2(8)
C83 O18 Dy2 123.5(9)
Dy2 O20 Dy1 98.7(3)
C91 O20 Dy1 126.8(8)
C91 O20 Dy2 131.8(8)
C98 O21 Dy2 125.8(9)
Dy1 O23 Dy2 98.7(3)
C106 O23 Dy1 132.1(8)
C106 O23 Dy2 126.3(8)
C113 O24 Dy1 125.2(9)
N2 N1 Dy1 114.7(8)
C7 N1 Dy1 130.7(9)
C7 N1 N2 113.9(11)
C8 N2 N1 113.6(10)
C23 N3 N4 116.9(11)
N3 N4 Dy4 113.9(7)
C22 N4 Dy4 130.4(8)
C22 N4 N3 114.6(10)
N6 N5 Dy4 116.9(9)
C37 N5 Dy4 129.7(12)
C37 N5 N6 112.3(13)
N5 N6 C38 115.6(12)
N8 N7 Dy3 117.3(9)
C52 N7 Dy3 129.7(11)
C52 N7 N8 111.1(13)
N7 N8 C53 114.3(11)
N10 N9 Dy3 111.9(7)
C67 N9 Dy3 128.2(9)
C67 N9 N10 119.3(11)
N9 N10 C68 119.2(10)
N12 N11 Dy2 111.6(13)
N12A N11 Dy2 111.9(12)
C82 N11 Dy2 129.4(9)
C82 N11 N12 119.0(15)
C82 N11 N12A 116.3(14)
C83 N12 N11 118.2(19)
C83 N12A N11 117.2(19)
N14 N13 Dy2 114.2(8)
C97 N13 Dy2 129.5(10)
C97 N13 N14 115.6(11)
C98 N14 N13 116.8(12)
N16 N15 Dy1 114.6(8)
C112 N15 Dy1 130.6(9)
C112 N15 N16 114.1(11)
C113 N16 N15 116.0(11)
O2 C1 C2 119.9(12)
O2 C1 C6 122.1(12)
C2 C1 C6 118.0(12)
C3 C2 C1 121.3(13)
C4 C3 C2 119.4(14)
C5 C4 C3 120.1(14)
C4 C5 C6 122.1(13)
C1 C6 C7 122.8(12)
C5 C6 C1 118.9(13)
C5 C6 C7 118.2(12)
N1 C7 C6 124.0(12)
O3 C8 N2 123.4(12)
O3 C8 C9 121.9(13)
N2 C8 C9 114.8(12)
O4 C9 C8 108.9(13)
O4 C9 C10 111.7(16)
C10 C9 C8 109.8(15)
C11 C10 C9 121(2)
C15 C10 C9 120.6(18)
C15 C10 C11 118(2)
C10 C11 C12 114(2)
C13 C12 C11 125(3)
C14 C13 C12 117(3)
C13 C14 C15 115(2)
C10 C15 C14 128(2)
O5 C16 C17 121.2(11)
O5 C16 C21 122.7(11)
C17 C16 C21 116.1(11)
C18 C17 C16 121.6(13)
C17 C18 C19 121.8(13)
C20 C19 C18 118.4(12)
C19 C20 C21 122.1(12)
C16 C21 C22 121.3(12)
C20 C21 C16 120.0(12)
C20 C21 C22 118.7(12)
N4 C22 C21 123.7(12)
O6 C23 N3 121.0(13)
O6 C23 C24 120.6(13)
N3 C23 C24 118.3(12)
O7 C24 C23 110.2(12)
O7 C24 C25 108.7(13)
C25 C24 C23 108.7(14)
C26 C25 C24 120.5(18)
C26 C25 C30 119(2)
C30 C25 C24 120.4(19)
C25 C26 C27 116(2)
C28 C27 C26 117(3)
C29 C28 C27 124(3)
C28 C29 C30 118(3)
C29 C30 C25 125(2)
O8 C31 C32 120.9(14)
O8 C31 C36 121.9(16)
C32 C31 C36 117.1(15)
C33 C32 C31 121.4(17)
C34 C33 C32 119.8(18)
C35 C34 C33 120.2(17)
C34 C35 C36 122.2(19)
C35 C36 C31 119.2(17)
C35 C36 C37 118.1(16)
C37 C36 C31 122.5(15)
N5 C37 C36 122.6(15)
O9 C38 N6 120.0(14)
O9 C38 C39 122.5(16)
N6 C38 C39 117.5(14)
O10 C39 C38 111.2(15)
O10 C39 C40 109.0(13)
C38 C39 C40 109.3(14)
C41 C40 C39 121.5(16)
C41 C40 C45 117.7(15)
C45 C40 C39 120.8(16)
C40 C41 C42 123.0(18)
C41 C42 C43 117.6(18)
C44 C43 C42 123.1(17)
C43 C44 C45 119.3(17)
C44 C45 C40 119.2(16)
O11 C46 C47 121.4(13)
O11 C46 C51 123.3(14)
C47 C46 C51 115.3(14)
C46 C47 C48 124.8(15)
C47 C48 C49 118.9(17)
C50 C49 C48 117.3(16)
C49 C50 C51 123.2(16)
C46 C51 C52 121.0(14)
C50 C51 C46 120.5(15)
C50 C51 C52 118.3(14)
N7 C52 C51 122.0(14)
O12 C53 N8 122.4(14)
O12 C53 C54 120.3(17)
N8 C53 C54 117.2(14)
O13 C54 C53 105.6(16)
C55 C54 O13 111.3(16)
C55 C54 C53 113.3(16)
C56 C55 C54 121(2)
C60 C55 C54 122(2)
C60 C55 C56 117(2)
C57 C56 C55 124(3)
C56 C57 C58 117(3)
C59 C58 C57 120(2)
C58 C59 C60 120(3)
C55 C60 C59 122(2)
O14 C61 C62 119.7(11)
O14 C61 C66 122.6(11)
C66 C61 C62 117.7(12)
C63 C62 C61 121.5(13)
C62 C63 C64 121.6(14)
C65 C64 C63 118.0(14)
C64 C65 C66 122.9(13)
C61 C66 C65 118.3(12)
C61 C66 C67 120.9(12)
C65 C66 C67 120.6(12)
N9 C67 C66 127.6(12)
O15 C68 N10 120.1(13)
O15 C68 C69 122.1(13)
N10 C68 C69 117.8(11)
O16 C69 C68 110.7(12)
O16 C69 C70 109.7(11)
C68 C69 C70 107.8(12)
C71 C70 C69 118.2(13)
C75 C70 C69 121.1(14)
C75 C70 C71 120.6(15)
C70 C71 C72 120.2(15)
C73 C72 C71 118.8(17)
C72 C73 C74 119.9(15)
C73 C74 C75 120.1(16)
C70 C75 C74 120.3(16)
O17 C76 C77 120.7(12)
O17 C76 C81 120.8(12)
C77 C76 C81 118.4(12)
C78 C77 C76 121.4(14)
C77 C78 C79 121.7(16)
C80 C79 C78 117.5(15)
C79 C80 C81 123.2(14)
C76 C81 C82 123.7(12)
C80 C81 C76 117.8(13)
C80 C81 C82 118.4(13)
N11 C82 C81 124.2(12)
O18 C83 N12 118.3(15)
O18 C83 C84 119.1(14)
N12 C83 C84 120.3(16)
N12A C83 O18 124.4(17)
N12A C83 C84 116.6(16)
O19 C84 C83 109.4(14)
O19 C84 C85 107.8(13)
C85 C84 C83 107.5(13)
C86 C85 C84 124.0(17)
C86 C85 C90 117.3(19)
C90 C85 C84 118.7(18)
C85 C86 C87 122(2)
C86 C87 C88 122(2)
C87 C88 C89 117(2)
C88 C89 C90 119(2)
C85 C90 C89 122(2)
O20 C91 C92 120.3(12)
O20 C91 C96 120.9(13)
C96 C91 C92 118.5(13)
C93 C92 C91 119.9(14)
C92 C93 C94 122.2(16)
C95 C94 C93 117.9(15)
C94 C95 C96 123.8(15)
C91 C96 C95 117.6(14)
C91 C96 C97 124.3(13)
C97 C96 C95 118.1(13)
N13 C97 C96 123.7(13)
O21 C98 N14 120.6(14)
O21 C98 C99 122.1(14)
N14 C98 C99 117.3(13)
O22 C99 C98 110.8(13)
O22 C99 C100 113.9(13)
C98 C99 C100 106.0(13)
C101 C100 C99 121.0(16)
C101 C100 C105 120.4(17)
C105 C100 C99 118.5(16)
C100 C101 C102 119.1(18)
C103 C102 C101 119.9(19)
C104 C103 C102 119.4(18)
C105 C104 C103 121(2)
C104 C105 C100 119.6(19)
O23 C106 C107 118.9(12)
O23 C106 C111 121.6(12)
C107 C106 C111 119.4(13)
C108 C107 C106 120.9(13)
C109 C108 C107 119.7(14)
C108 C109 C110 121.1(15)
C109 C110 C111 119.9(15)
C106 C111 C110 118.9(14)
C106 C111 C112 123.5(13)
C110 C111 C112 117.6(13)
N15 C112 C111 123.4(12)
O24 C113 N16 121.6(12)
O24 C113 C114 122.8(13)
N16 C113 C114 115.6(12)
O25 C114 C113 112.4(12)
O25 C114 C115 111.5(12)
C113 C114 C115 111.8(12)
C116 C115 C114 121.5(14)
C116 C115 C120 119.8(14)
C120 C115 C114 118.7(13)
C115 C116 C117 121.7(16)
C118 C117 C116 117.6(15)
C117 C118 C119 121.7(15)
C120 C119 C118 119.9(16)
C119 C120 C115 119.3(15)
O27 N17 O29 123(2)
O28 N17 O27 119(2)
O28 N17 O29 118(2)
O32 N18 O33 116.8(16)
O34 N18 O32 122.4(19)
O34 N18 O33 118.4(17)
O36 N19 O35 123.6(18)
O37 N19 O35 117.9(18)
O37 N19 O36 116.7(17)

loop_
_geom_bond_atom_site_label_1
_geom_bond_atom_site_label_2
_geom_bond_distance
Dy1 Dy2 3.5777(8)
Dy1 Dy4 3.5563(7)
Dy1 O1 2.541(8)
Dy1 O2 2.303(9)
Dy1 O3 2.401(8)
Dy1 O5 2.379(8)
Dy1 O20 2.404(9)
Dy1 O23 2.310(9)
Dy1 O24 2.408(9)
Dy1 N1 2.648(10)
Dy1 N15 2.634(10)
Dy2 Dy3 3.5454(7)
Dy2 O1 2.480(9)
Dy2 O14 2.395(9)
Dy2 O17 2.305(9)
Dy2 O18 2.419(9)
Dy2 O20 2.312(9)
Dy2 O21 2.404(10)
Dy2 O23 2.405(9)
Dy2 N11 2.642(11)
Dy2 N13 2.598(11)
Dy3 Dy4 3.5497(8)
Dy3 O1 2.524(8)
Dy3 O8 2.367(10)
Dy3 O11 2.321(8)
Dy3 O12 2.455(9)
Dy3 O14 2.316(9)
Dy3 O15 2.384(9)
Dy3 O17 2.399(9)
Dy3 N7 2.623(11)
Dy3 N9 2.677(10)
Dy4 O1 2.515(9)
Dy4 O2 2.425(9)
Dy4 O5 2.309(9)
Dy4 O6 2.387(9)
Dy4 O8 2.330(9)
Dy4 O9 2.433(9)
Dy4 O11 2.362(9)
Dy4 N4 2.605(9)
Dy4 N5 2.599(11)
O2 C1 1.335(15)
O3 C8 1.206(15)
O4 C9 1.42(2)
O5 C16 1.328(14)
O6 C23 1.252(16)
O7 C24 1.449(18)
O8 C31 1.285(18)
O9 C38 1.245(17)
O10 C39 1.42(2)
O11 C46 1.330(18)
O12 C53 1.255(18)
O13 C54 1.50(2)
O14 C61 1.339(14)
O15 C68 1.241(16)
O16 C69 1.426(16)
O17 C76 1.355(15)
O18 C83 1.264(16)
O19 C84 1.450(18)
O20 C91 1.339(16)
O21 C98 1.238(16)
O22 C99 1.394(19)
O23 C106 1.346(16)
O24 C113 1.248(16)
O25 C114 1.403(16)
N1 N2 1.392(15)
N1 C7 1.296(17)
N2 C8 1.384(18)
N3 N4 1.389(15)
N3 C23 1.327(18)
N4 C22 1.282(16)
N5 N6 1.346(17)
N5 C37 1.30(2)
N6 C38 1.40(2)
N7 N8 1.352(16)
N7 C52 1.28(2)
N8 C53 1.41(2)
N9 N10 1.331(15)
N9 C67 1.224(17)
N10 C68 1.377(18)
N11 N12 1.34(3)
N11 N12A 1.44(3)
N11 C82 1.286(18)
N12 C83 1.33(3)
N12A C83 1.24(3)
N13 N14 1.400(17)
N13 C97 1.305(18)
N14 C98 1.331(19)
N15 N16 1.381(16)
N15 C112 1.273(17)
N16 C113 1.362(19)
C1 C2 1.410(19)
C1 C6 1.420(18)
C2 C3 1.41(2)
C3 C4 1.39(2)
C4 C5 1.36(2)
C5 C6 1.419(19)
C6 C7 1.421(19)
C8 C9 1.53(2)
C9 C10 1.48(3)
C10 C11 1.39(3)
C10 C15 1.36(3)
C11 C12 1.424(18)
C12 C13 1.413(18)
C13 C14 1.356(18)
C14 C15 1.36(3)
C16 C17 1.428(18)
C16 C21 1.447(17)
C17 C18 1.34(2)
C18 C19 1.41(2)
C19 C20 1.37(2)
C20 C21 1.382(19)
C21 C22 1.453(19)
C23 C24 1.50(2)
C24 C25 1.49(2)
C25 C26 1.34(3)
C25 C30 1.39(3)
C26 C27 1.47(3)
C27 C28 1.39(4)
C28 C29 1.28(4)
C29 C30 1.29(3)
C31 C32 1.41(2)
C31 C36 1.45(2)
C32 C33 1.41(2)
C33 C34 1.40(3)
C34 C35 1.35(3)
C35 C36 1.41(2)
C36 C37 1.41(3)
C38 C39 1.50(2)
C39 C40 1.51(2)
C40 C41 1.36(2)
C40 C45 1.42(2)
C41 C42 1.37(2)
C42 C43 1.37(3)
C43 C44 1.32(2)
C44 C45 1.41(2)
C46 C47 1.38(2)
C46 C51 1.41(2)
C47 C48 1.39(2)
C48 C49 1.41(2)
C49 C50 1.36(3)
C50 C51 1.39(2)
C51 C52 1.48(2)
C53 C54 1.50(2)
C54 C55 1.49(2)
C55 C56 1.37(3)
C55 C60 1.34(3)
C56 C57 1.36(3)
C57 C58 1.42(4)
C58 C59 1.32(4)
C59 C60 1.40(3)
C61 C62 1.430(19)
C61 C66 1.407(18)
C62 C63 1.34(2)
C63 C64 1.40(2)
C64 C65 1.36(2)
C65 C66 1.412(19)
C66 C67 1.431(19)
C68 C69 1.52(2)
C69 C70 1.53(2)
C70 C71 1.39(2)
C70 C75 1.34(2)
C71 C72 1.40(2)
C72 C73 1.39(2)
C73 C74 1.39(2)
C74 C75 1.39(2)
C76 C77 1.39(2)
C76 C81 1.428(19)
C77 C78 1.36(2)
C78 C79 1.41(2)
C79 C80 1.36(2)
C80 C81 1.41(2)
C81 C82 1.43(2)
C83 C84 1.53(2)
C84 C85 1.51(2)
C85 C86 1.33(3)
C85 C90 1.37(3)
C86 C87 1.35(3)
C87 C88 1.36(3)
C88 C89 1.38(3)
C89 C90 1.39(3)
C91 C92 1.42(2)
C91 C96 1.414(19)
C92 C93 1.38(2)
C93 C94 1.39(2)
C94 C95 1.34(2)
C95 C96 1.43(2)
C96 C97 1.43(2)
C98 C99 1.51(2)
C99 C100 1.55(2)
C100 C101 1.35(2)
C100 C105 1.41(3)
C101 C102 1.42(2)
C102 C103 1.38(3)
C103 C104 1.37(3)
C104 C105 1.35(3)
C106 C107 1.391(19)
C106 C111 1.394(19)
C107 C108 1.38(2)
C108 C109 1.37(2)
C109 C110 1.37(2)
C110 C111 1.41(2)
C111 C112 1.46(2)
C113 C114 1.492(19)
C114 C115 1.523(19)
C115 C116 1.34(2)
C115 C120 1.41(2)
C116 C117 1.43(2)
C117 C118 1.36(2)
C118 C119 1.38(2)
C119 C120 1.38(2)
O26 C121 1.43(3)
O27 N17 1.26(2)
O28 N17 1.26(2)
O29 N17 1.29(2)
O32 N18 1.307(19)
O33 N18 1.37(2)
O34 N18 1.232(19)
O35 N19 1.33(2)
O36 N19 1.32(2)
O37 N19 1.30(2)

loop_
_geom_torsion_atom_site_label_1
_geom_torsion_atom_site_label_2
_geom_torsion_atom_site_label_3
_geom_torsion_atom_site_label_4
_geom_torsion
Dy1 O2 C1 C2 -134.2(11)
Dy1 O2 C1 C6 47.6(18)
Dy1 O3 C8 N2 1(2)
Dy1 O3 C8 C9 -178.2(12)
Dy1 O5 C16 C17 67.8(15)
Dy1 O5 C16 C21 -110.5(13)
Dy1 O20 C91 C92 67.9(15)
Dy1 O20 C91 C96 -106.1(13)
Dy1 O23 C106 C107 -130.2(11)
Dy1 O23 C106 C111 53.0(17)
Dy1 O24 C113 N16 3.3(18)
Dy1 O24 C113 C114 -178.3(9)
Dy1 N1 N2 C8 0.8(13)
Dy1 N1 C7 C6 -11(2)
Dy1 N15 N16 C113 0.7(14)
Dy1 N15 C112 C111 -9(2)
Dy2 O14 C61 C62 70.4(14)
Dy2 O14 C61 C66 -108.0(13)
Dy2 O17 C76 C77 -132.0(12)
Dy2 O17 C76 C81 49.2(17)
Dy2 O18 C83 N12 -17(2)
Dy2 O18 C83 N12A 2(2)
Dy2 O18 C83 C84 179.9(10)
Dy2 O20 C91 C92 -135.0(11)
Dy2 O20 C91 C96 51.1(17)
Dy2 O21 C98 N14 -0.7(19)
Dy2 O21 C98 C99 178.2(10)
Dy2 O23 C106 C107 73.7(14)
Dy2 O23 C106 C111 -103.2(13)
Dy2 N11 N12 C83 -25(2)
Dy2 N11 N12A C83 9(2)
Dy2 N11 C82 C81 -16(2)
Dy2 N13 N14 C98 0.8(14)
Dy2 N13 C97 C96 -11(2)
Dy3 O8 C31 C32 69(2)
Dy3 O8 C31 C36 -106.5(15)
Dy3 O11 C46 C47 -131.9(11)
Dy3 O11 C46 C51 49.8(19)
Dy3 O12 C53 N8 8(2)
Dy3 O12 C53 C54 -169.0(12)
Dy3 O14 C61 C62 -131.8(11)
Dy3 O14 C61 C66 49.8(17)
Dy3 O15 C68 N10 -4.4(19)
Dy3 O15 C68 C69 174.6(10)
Dy3 O17 C76 C77 74.0(14)
Dy3 O17 C76 C81 -104.8(13)
Dy3 N7 N8 C53 3.4(14)
Dy3 N7 C52 C51 -19(2)
Dy3 N9 N10 C68 2.3(14)
Dy3 N9 C67 C66 -9(2)
Dy4 O2 C1 C2 74.2(14)
Dy4 O2 C1 C6 -104.0(13)
Dy4 O5 C16 C17 -132.4(11)
Dy4 O5 C16 C21 49.3(16)
Dy4 O6 C23 N3 -5(2)
Dy4 O6 C23 C24 176.7(10)
Dy4 O8 C31 C32 -132.8(13)
Dy4 O8 C31 C36 51(2)
Dy4 O9 C38 N6 9.9(19)
Dy4 O9 C38 C39 -168.4(11)
Dy4 O11 C46 C47 65.6(18)
Dy4 O11 C46 C51 -112.7(13)
Dy4 N4 C22 C21 -14.8(19)
Dy4 N5 N6 C38 -0.1(15)
Dy4 N5 C37 C36 -15(2)
O2 C1 C2 C3 -175.2(13)
O2 C1 C6 C5 176.5(13)
O2 C1 C6 C7 0(2)
O3 C8 C9 O4 -175.4(16)
O3 C8 C9 C10 -53(2)
O4 C9 C10 C11 30(3)
O4 C9 C10 C15 -155.8(19)
O5 C16 C17 C18 -178.8(13)
O5 C16 C21 C20 178.5(12)
O5 C16 C21 C22 0(2)
O6 C23 C24 O7 176.5(14)
O6 C23 C24 C25 -64.5(19)
O7 C24 C25 C26 51(3)
O7 C24 C25 C30 -127.4(18)
O8 C31 C32 C33 -177.2(15)
O8 C31 C36 C35 177.4(16)
O8 C31 C36 C37 3(3)
O9 C38 C39 O10 173.1(14)
O9 C38 C39 C40 -67(2)
O10 C39 C40 C41 -163.1(18)
O10 C39 C40 C45 18(3)
O11 C46 C47 C48 179.0(14)
O11 C46 C51 C50 179.9(13)
O11 C46 C51 C52 4(2)
O12 C53 C54 O13 -178.1(14)
O12 C53 C54 C55 -56(3)
O13 C54 C55 C56 10(3)
O13 C54 C55 C60 -169(2)
O14 C61 C62 C63 -176.9(13)
O14 C61 C66 C65 176.1(13)
O14 C61 C66 C67 1(2)
O15 C68 C69 O16 -175.7(13)
O15 C68 C69 C70 -55.7(18)
O16 C69 C70 C71 47.2(18)
O16 C69 C70 C75 -134.0(14)
O17 C76 C77 C78 -175.7(13)
O17 C76 C81 C80 175.6(13)
O17 C76 C81 C82 -1(2)
O18 C83 C84 O19 173.0(13)
O18 C83 C84 C85 -70.3(18)
O19 C84 C85 C86 23(2)
O19 C84 C85 C90 -158.5(16)
O20 C91 C92 C93 -177.5(13)
O20 C91 C96 C95 175.7(12)
O20 C91 C96 C97 -2(2)
O21 C98 C99 O22 170.1(13)
O21 C98 C99 C100 -65.9(19)
O22 C99 C100 C101 -137.8(17)
O22 C99 C100 C105 45(2)
O23 C106 C107 C108 -177.3(13)
O23 C106 C111 C110 175.2(13)
O23 C106 C111 C112 -4(2)
O24 C113 C114 O25 139.3(13)
O24 C113 C114 C115 -94.5(16)
O25 C114 C115 C116 165.3(14)
O25 C114 C115 C120 -13.4(19)
N1 N2 C8 O3 -1(2)
N1 N2 C8 C9 177.9(13)
N2 N1 C7 C6 179.4(12)
N2 C8 C9 O4 6(2)
N2 C8 C9 C10 128.3(15)
N3 N4 C22 C21 178.3(11)
N3 C23 C24 O7 -2(2)
N3 C23 C24 C25 117.4(16)
N4 N3 C23 O6 2(2)
N4 N3 C23 C24 -179.8(12)
N5 N6 C38 O9 -6(2)
N5 N6 C38 C39 172.4(13)
N6 N5 C37 C36 176.9(14)
N6 C38 C39 O10 -5(2)
N6 C38 C39 C40 115.1(16)
N7 N8 C53 O12 -8(2)
N7 N8 C53 C54 169.8(14)
N8 N7 C52 C51 177.4(12)
N8 C53 C54 O13 4(2)
N8 C53 C54 C55 126.6(19)
N9 N10 C68 O15 1(2)
N9 N10 C68 C69 -178.2(12)
N10 N9 C67 C66 -178.9(13)
N10 C68 C69 O16 3.3(19)
N10 C68 C69 C70 123.4(13)
N11 N12 C83 O18 29(3)
N11 N12 C83 C84 -168.0(16)
N11 N12A C83 O18 -8(3)
N11 N12A C83 C84 173.9(15)
N12 N11 C82 C81 165.2(16)
N12 C83 C84 O19 11(2)
N12 C83 C84 C85 127.3(18)
N12A N11 C82 C81 -177.0(15)
N12A C83 C84 O19 -9(2)
N12A C83 C84 C85 108.0(18)
N13 N14 C98 O21 -0.2(19)
N13 N14 C98 C99 -179.2(12)
N14 N13 C97 C96 179.2(12)
N14 C98 C99 O22 -10.9(19)
N14 C98 C99 C100 113.1(15)
N15 N16 C113 O24 -2.5(18)
N15 N16 C113 C114 179.0(11)
N16 N15 C112 C111 -178.7(12)
N16 C113 C114 O25 -42.3(17)
N16 C113 C114 C115 84.0(15)
C1 C2 C3 C4 -3(2)
C1 C6 C7 N1 -13(2)
C2 C1 C6 C5 -2(2)
C2 C1 C6 C7 -178.0(13)
C2 C3 C4 C5 2(2)
C3 C4 C5 C6 -1(2)
C4 C5 C6 C1 1(2)
C4 C5 C6 C7 177.0(14)
C5 C6 C7 N1 170.3(13)
C6 C1 C2 C3 3(2)
C7 N1 N2 C8 172.2(12)
C8 C9 C10 C11 -91(3)
C8 C9 C10 C15 83(2)
C9 C10 C11 C12 174(2)
C9 C10 C15 C14 -177(2)
C10 C11 C12 C13 -6(5)
C11 C10 C15 C14 -3(4)
C11 C12 C13 C14 16(5)
C12 C13 C14 C15 -17(4)
C13 C14 C15 C10 12(4)
C15 C10 C11 C12 -1(4)
C16 C17 C18 C19 -1(2)
C16 C21 C22 N4 -13(2)
C17 C16 C21 C20 0.1(19)
C17 C16 C21 C22 -178.2(12)
C17 C18 C19 C20 2(2)
C18 C19 C20 C21 -3(2)
C19 C20 C21 C16 1(2)
C19 C20 C21 C22 179.8(13)
C20 C21 C22 N4 168.2(12)
C21 C16 C17 C18 0(2)
C23 N3 N4 Dy4 1.4(14)
C23 N3 N4 C22 170.5(12)
C23 C24 C25 C26 -69(2)
C23 C24 C25 C30 113(2)
C24 C25 C26 C27 175(2)
C24 C25 C30 C29 180(2)
C25 C26 C27 C28 9(4)
C26 C25 C30 C29 1(4)
C26 C27 C28 C29 -7(5)
C27 C28 C29 C30 2(5)
C28 C29 C30 C25 2(4)
C30 C25 C26 C27 -6(4)
C31 C32 C33 C34 0(3)
C31 C36 C37 N5 -16(3)
C32 C31 C36 C35 1(2)
C32 C31 C36 C37 -173.5(15)
C32 C33 C34 C35 2(3)
C33 C34 C35 C36 -2(3)
C34 C35 C36 C31 0(3)
C34 C35 C36 C37 175.1(19)
C35 C36 C37 N5 168.6(16)
C36 C31 C32 C33 -1(2)
C37 N5 N6 C38 169.2(13)
C38 C39 C40 C41 75(2)
C38 C39 C40 C45 -103.2(19)
C39 C40 C41 C42 178(2)
C39 C40 C45 C44 179.2(18)
C40 C41 C42 C43 5(4)
C41 C40 C45 C44 1(3)
C41 C42 C43 C44 -3(4)
C42 C43 C44 C45 0(4)
C43 C44 C45 C40 1(3)
C45 C40 C41 C42 -3(3)
C46 C47 C48 C49 2(2)
C46 C51 C52 N7 -15(2)
C47 C46 C51 C50 1(2)
C47 C46 C51 C52 -174.0(13)
C47 C48 C49 C50 -1(2)
C48 C49 C50 C51 0(3)
C49 C50 C51 C46 0(2)
C49 C50 C51 C52 175.3(15)
C50 C51 C52 N7 169.0(15)
C51 C46 C47 C48 -3(2)
C52 N7 N8 C53 168.9(13)
C53 C54 C55 C56 -109(3)
C53 C54 C55 C60 72(3)
C54 C55 C56 C57 180(3)
C54 C55 C60 C59 175(2)
C55 C56 C57 C58 7(5)
C56 C55 C60 C59 -5(4)
C56 C57 C58 C59 -9(5)
C57 C58 C59 C60 4(5)
C58 C59 C60 C55 3(5)
C60 C55 C56 C57 -1(5)
C61 C62 C63 C64 -1(2)
C61 C66 C67 N9 -17(2)
C62 C61 C66 C65 -2(2)
C62 C61 C66 C67 -177.5(13)
C62 C63 C64 C65 0(2)
C63 C64 C65 C66 -1(2)
C64 C65 C66 C61 2(2)
C64 C65 C66 C67 177.5(14)
C65 C66 C67 N9 167.6(14)
C66 C61 C62 C63 1(2)
C67 N9 N10 C68 174.0(12)
C68 C69 C70 C71 -73.5(16)
C68 C69 C70 C75 105.4(16)
C69 C70 C71 C72 179.4(14)
C69 C70 C75 C74 -179.1(13)
C70 C71 C72 C73 0(2)
C71 C70 C75 C74 0(2)
C71 C72 C73 C74 0(2)
C72 C73 C74 C75 0(2)
C73 C74 C75 C70 0(2)
C75 C70 C71 C72 1(2)
C76 C77 C78 C79 -1(2)
C76 C81 C82 N11 -11(2)
C77 C76 C81 C80 -3(2)
C77 C76 C81 C82 -179.9(14)
C77 C78 C79 C80 -1(2)
C78 C79 C80 C81 0(2)
C79 C80 C81 C76 2(2)
C79 C80 C81 C82 178.4(15)
C80 C81 C82 N11 172.7(14)
C81 C76 C77 C78 3(2)
C82 N11 N12 C83 153.7(17)
C82 N11 N12A C83 173.5(16)
C83 C84 C85 C86 -94.6(19)
C83 C84 C85 C90 84(2)
C84 C85 C86 C87 176.2(19)
C84 C85 C90 C89 -176.9(19)
C85 C86 C87 C88 -1(3)
C86 C85 C90 C89 1(3)
C86 C87 C88 C89 5(3)
C87 C88 C89 C90 -5(3)
C88 C89 C90 C85 2(3)
C90 C85 C86 C87 -2(3)
C91 C92 C93 C94 2(2)
C91 C96 C97 N13 -14(2)
C92 C91 C96 C95 2(2)
C92 C91 C96 C97 -175.8(13)
C92 C93 C94 C95 1(2)
C93 C94 C95 C96 -3(2)
C94 C95 C96 C91 1(2)
C94 C95 C96 C97 179.0(14)
C95 C96 C97 N13 168.4(13)
C96 C91 C92 C93 -3(2)
C97 N13 N14 C98 172.1(12)
C98 C99 C100 C101 100.2(19)
C98 C99 C100 C105 -77(2)
C99 C100 C101 C102 -177.1(16)
C99 C100 C105 C104 178.4(19)
C100 C101 C102 C103 1(3)
C101 C100 C105 C104 1(3)
C101 C102 C103 C104 -4(3)
C102 C103 C104 C105 6(3)
C103 C104 C105 C100 -4(3)
C105 C100 C101 C102 0(3)
C106 C107 C108 C109 1(2)
C106 C111 C112 N15 -14(2)
C107 C106 C111 C110 -2(2)
C107 C106 C111 C112 179.6(13)
C107 C108 C109 C110 1(3)
C108 C109 C110 C111 -3(3)
C109 C110 C111 C106 4(2)
C109 C110 C111 C112 -177.6(15)
C110 C111 C112 N15 167.3(14)
C111 C106 C107 C108 0(2)
C112 N15 N16 C113 171.9(12)
C113 C114 C115 C116 38(2)
C113 C114 C115 C120 -140.2(14)
C114 C115 C116 C117 -178.8(15)
C114 C115 C120 C119 -180.0(15)
C115 C116 C117 C118 0(3)
C116 C115 C120 C119 1(2)
C116 C117 C118 C119 -1(3)
C117 C118 C119 C120 2(3)
C118 C119 C120 C115 -2(3)
C120 C115 C116 C117 0(2)
